data_4074962
loop_
_publ_author_name
'Bonaccorsi, Cristina'
'Santoro, Francesco'
'Gischig, Sebastian'
'Mezzetti, Antonio'

_publ_section_title
;
 Chiral Dicationic Bis(aqua) Complexes [Ru(OH2)2(PNNP)]2+:&#x00A0; The
 Effect of Double Chloride Abstraction on Asymmetric Cyclopropanation
;
_journal_issue 8
_journal_name_full Organometallics
_journal_page_first 2002
_journal_paper_doi 10.1021/om0510627
_journal_volume 25
_journal_year 2006
_chemical_absolute_configuration ad
_chemical_formula_sum 'C52.5 H37 Cl F36 N2 O2 P2 Ru Sb2'
_chemical_formula_weight 1853.80
_chemical_name_common '[Ru(PNNP)(OH2)2](SbF6)2'
_space_group_IT_number 20
_symmetry_cell_setting orthorhombic
_symmetry_Int_Tables_number 20
_symmetry_space_group_name_Hall 'C 2c 2'
_symmetry_space_group_name_H-M 'C 2 2 21'
_atom_sites_solution_hydrogens geom
_atom_sites_solution_primary direct
_atom_sites_solution_secondary difmap
_audit_creation_method SHELXL-97
_cell_angle_alpha 90.00
_cell_angle_beta 90.00
_cell_angle_gamma 90.00
_cell_formula_units_Z 8
_cell_length_a 12.3100(15)
_cell_length_b 22.511(2)
_cell_length_c 47.384(6)
_cell_measurement_reflns_used 8200
_cell_measurement_temperature 200(2)
_cell_measurement_theta_max 24.6
_cell_measurement_theta_min 2.222
_cell_volume 13131(3)
_computing_cell_refinement 'Bruker SMART'
_computing_data_collection 'Bruker SMART'
_computing_data_reduction 'Bruker SAINT'
_computing_molecular_graphics 'Bruker SHELXTL'
_computing_publication_material 'Bruker SHELXTL'
_computing_structure_refinement 'SHELXL-97 (Sheldrick, 1997)'
_computing_structure_solution 'SHELXS-97 (Sheldrick, 1990)'
_diffrn_ambient_temperature 200(2)
_diffrn_measured_fraction_theta_full 1.000
_diffrn_measured_fraction_theta_max 1.000
_diffrn_measurement_device_type 'BRUKER APEX'
_diffrn_measurement_method '\w scans'
_diffrn_radiation_monochromator graphite
_diffrn_radiation_source 'fine-focus sealed tube'
_diffrn_radiation_type MoK\a
_diffrn_radiation_wavelength 0.71073
_diffrn_reflns_av_R_equivalents 0.0465
_diffrn_reflns_av_sigmaI/netI 0.0593
_diffrn_reflns_limit_h_max 11
_diffrn_reflns_limit_h_min -15
_diffrn_reflns_limit_k_max 28
_diffrn_reflns_limit_k_min -22
_diffrn_reflns_limit_l_max 57
_diffrn_reflns_limit_l_min -59
_diffrn_reflns_number 39875
_diffrn_reflns_theta_full 26.37
_diffrn_reflns_theta_max 26.37
_diffrn_reflns_theta_min 0.86
_exptl_absorpt_coefficient_mu 1.277
_exptl_absorpt_correction_T_max 0.8618
_exptl_absorpt_correction_T_min 0.7577
_exptl_absorpt_correction_type empirical
_exptl_absorpt_process_details 'sadabs vers. 2.03'
_exptl_crystal_colour yellow
_exptl_crystal_density_diffrn 1.875
_exptl_crystal_density_meas ?
_exptl_crystal_density_method 'not measured'
_exptl_crystal_description cube
_exptl_crystal_F_000 7192
_exptl_crystal_size_max 0.23
_exptl_crystal_size_mid 0.17
_exptl_crystal_size_min 0.12
_refine_diff_density_max 1.764
_refine_diff_density_min -0.633
_refine_diff_density_rms 0.140
_refine_ls_abs_structure_details 'Flack H D (1983), Acta Cryst. A39, 876-881'
_refine_ls_abs_structure_Flack -0.04(2)
_refine_ls_extinction_method none
_refine_ls_goodness_of_fit_ref 1.090
_refine_ls_hydrogen_treatment mixed
_refine_ls_matrix_type full
_refine_ls_number_parameters 1008
_refine_ls_number_reflns 13418
_refine_ls_number_restraints 15
_refine_ls_restrained_S_all 1.144
_refine_ls_R_factor_all 0.0640
_refine_ls_R_factor_gt 0.0543
_refine_ls_shift/su_max 0.004
_refine_ls_shift/su_mean 0.000
_refine_ls_structure_factor_coef Fsqd
_refine_ls_weighting_details 'calc w=1/[\s^2^(Fo^2^)+(0.0702P)^2^+5.2495P] where P=(Fo^2^+2Fc^2^)/3'
_refine_ls_weighting_scheme calc
_refine_ls_wR_factor_gt 0.1246
_refine_ls_wR_factor_ref 0.1312
_reflns_number_gt 11736
_reflns_number_total 13418
_reflns_threshold_expression >2sigma(I)
_cod_data_source_file om0510627si20051212_011841.cif
_cod_data_source_block '[Ru(PNNP)(OH2)2](SbF6)2'
_cod_depositor_comments
;
The following automatic conversions were performed:

'_exptl_crystal_density_meas' value 'not measured' was changed to '?'
- the value is perceived as not measured.

Automatic conversion script
Id: cif_fix_values 3008 2015-01-20 13:52:24Z robertas 
;
_cod_original_formula_sum 'C52.50 H37 Cl F36 N2 O2 P2 Ru Sb2'
_cod_database_code 4074962

loop_
_symmetry_equiv_pos_as_xyz
'x, y, z'
'-x, -y, z+1/2'
'-x, y, -z+1/2'
'x, -y, -z'
'x+1/2, y+1/2, z'
'-x+1/2, -y+1/2, z+1/2'
'-x+1/2, y+1/2, -z+1/2'
'x+1/2, -y+1/2, -z'

loop_
_atom_site_label
_atom_site_type_symbol
_atom_site_fract_x
_atom_site_fract_y
_atom_site_fract_z
_atom_site_U_iso_or_equiv
_atom_site_adp_type
_atom_site_occupancy
_atom_site_symmetry_multiplicity
_atom_site_calc_flag
_atom_site_refinement_flags
_atom_site_disorder_assembly
_atom_site_disorder_group
Ru1 Ru 0.69916(4) 0.69644(2) 0.102992(9) 0.01806(12) Uani 1 1 d . . .
P1 P 0.78008(14) 0.64965(7) 0.13937(3) 0.0200(3) Uani 1 1 d . . .
P2 P 0.56559(14) 0.74476(7) 0.12889(3) 0.0199(3) Uani 1 1 d . . .
F1 F 0.6023(6) 0.7940(4) 0.22607(12) 0.092(2) Uani 1 1 d . . .
F2 F 0.6208(8) 0.7106(3) 0.24064(15) 0.111(3) Uani 1 1 d . . .
F3 F 0.7156(6) 0.7776(5) 0.25808(12) 0.133(4) Uani 1 1 d . . .
F4 F 1.0791(5) 0.8172(3) 0.17021(13) 0.0754(18) Uani 1 1 d . . .
F5 F 1.1303(5) 0.7487(3) 0.19668(19) 0.100(3) Uani 1 1 d . . .
F6 F 1.0668(7) 0.8278(3) 0.21444(15) 0.096(2) Uani 1 1 d . . .
F7 F 0.6494(6) 0.4516(2) 0.09470(10) 0.074(2) Uani 1 1 d . . .
F8 F 0.5564(6) 0.4027(3) 0.12452(11) 0.077(2) Uani 1 1 d . . .
F9 F 0.7256(6) 0.3945(2) 0.12549(13) 0.081(2) Uani 1 1 d . . .
F10 F 0.5112(6) 0.4849(4) 0.22171(12) 0.101(3) Uani 1 1 d . . .
F11 F 0.6072(7) 0.5562(3) 0.23505(11) 0.081(2) Uani 1 1 d . . .
F12 F 0.6735(8) 0.4716(4) 0.23256(12) 0.131(4) Uani 1 1 d . . .
F13 F 0.0801(5) 0.7774(3) 0.0822(2) 0.108(3) Uani 1 1 d . . .
F14 F 0.1548(6) 0.6968(3) 0.07095(16) 0.095(2) Uani 1 1 d . . .
F15 F 0.1336(5) 0.7202(3) 0.11421(15) 0.087(2) Uani 1 1 d . . .
F16 F 0.3284(6) 0.9218(3) 0.04237(15) 0.092(2) Uani 1 1 d . . .
F17 F 0.5009(7) 0.9075(3) 0.04580(19) 0.109(3) Uani 1 1 d . . .
F18 F 0.4144(8) 0.9522(2) 0.07753(16) 0.105(3) Uani 1 1 d . . .
F19 F 0.3058(5) 0.8843(2) 0.18838(13) 0.0619(14) Uani 1 1 d . . .
F20 F 0.3821(6) 0.9681(2) 0.18608(19) 0.094(2) Uani 1 1 d . . .
F21 F 0.4057(6) 0.9146(4) 0.22212(13) 0.095(2) Uani 1 1 d . . .
F22 F 0.8203(6) 0.9188(4) 0.20597(13) 0.104(3) Uani 1 1 d . . .
F23 F 0.7965(6) 0.9708(2) 0.16905(18) 0.094(2) Uani 1 1 d . . .
F24 F 0.8782(4) 0.8882(2) 0.16694(13) 0.0629(16) Uani 1 1 d . . .
N1 N 0.7836(5) 0.6388(2) 0.07568(11) 0.0240(12) Uani 1 1 d . . .
N2 N 0.5830(4) 0.6349(2) 0.09470(10) 0.0205(11) Uani 1 1 d . . .
O1 O 0.6543(4) 0.7526(2) 0.06603(9) 0.0306(11) Uani 1 1 d D . .
H1A H 0.701(5) 0.785(2) 0.0586(13) 0.030(13) Uiso 1 1 d D . .
H1B H 0.583(3) 0.752(3) 0.0559(13) 0.030(13) Uiso 1 1 d D . .
O2 O 0.8387(4) 0.7560(2) 0.10367(11) 0.0336(11) Uani 1 1 d D . .
H2A' H 0.819(11) 0.7972(8) 0.110(2) 0.168 Uiso 1 1 d D . .
H2B' H 0.877(7) 0.762(3) 0.0828(7) 0.168 Uiso 1 1 d D . .
C1 C 0.8149(6) 0.6980(3) 0.16928(12) 0.0246(13) Uani 1 1 d . . .
C2 C 0.7395(6) 0.7101(3) 0.19023(13) 0.0292(15) Uani 1 1 d . . .
H2A H 0.6694 0.6925 0.1893 0.035 Uiso 1 1 calc R . .
C3 C 0.7653(7) 0.7475(3) 0.21262(14) 0.0343(17) Uani 1 1 d . . .
C4 C 0.6807(9) 0.7596(4) 0.23487(15) 0.050(2) Uani 1 1 d . . .
C5 C 0.8672(7) 0.7730(3) 0.21450(15) 0.040(2) Uani 1 1 d . . .
H5 H 0.8860 0.7969 0.2303 0.048 Uiso 1 1 calc R . .
C6 C 0.9424(7) 0.7631(3) 0.19282(16) 0.0380(18) Uani 1 1 d . . .
C7 C 1.0535(8) 0.7889(4) 0.1940(2) 0.052(2) Uani 1 1 d . . .
C8 C 0.9168(6) 0.7259(3) 0.17024(14) 0.0283(15) Uani 1 1 d . . .
H8 H 0.9681 0.7195 0.1556 0.034 Uiso 1 1 calc R . .
C9 C 0.7174(5) 0.5817(3) 0.15382(13) 0.0230(14) Uani 1 1 d . . .
C10 C 0.7011(6) 0.5369(3) 0.13413(13) 0.0281(14) Uani 1 1 d . . .
H10 H 0.7222 0.5428 0.1150 0.034 Uiso 1 1 calc R . .
C11 C 0.6545(6) 0.4840(3) 0.14217(15) 0.0285(15) Uani 1 1 d . . .
C12 C 0.6444(8) 0.4337(3) 0.12162(16) 0.045(2) Uani 1 1 d . . .
C13 C 0.6226(6) 0.4754(3) 0.17027(15) 0.0317(16) Uani 1 1 d . . .
H13 H 0.5883 0.4394 0.1758 0.038 Uiso 1 1 calc R . .
C14 C 0.6415(7) 0.5193(3) 0.18986(15) 0.0318(16) Uani 1 1 d . . .
C15 C 0.6093(8) 0.5079(4) 0.21995(17) 0.042(2) Uani 1 1 d . . .
C16 C 0.6899(6) 0.5727(3) 0.18221(13) 0.0253(13) Uani 1 1 d . . .
H16 H 0.7040 0.6025 0.1959 0.030 Uiso 1 1 calc R . .
C17 C 0.9120(6) 0.6181(3) 0.12990(15) 0.0273(15) Uani 1 1 d . . .
C18 C 0.9817(7) 0.6018(3) 0.15247(17) 0.0373(18) Uani 1 1 d . . .
H18 H 0.9597 0.6087 0.1714 0.045 Uiso 1 1 calc R . .
C19 C 1.0829(7) 0.5755(4) 0.14707(19) 0.0443(19) Uani 1 1 d . . .
H19 H 1.1295 0.5659 0.1624 0.053 Uiso 1 1 calc R . .
C20 C 1.1152(7) 0.5636(4) 0.1199(2) 0.050(2) Uani 1 1 d . . .
H20 H 1.1845 0.5466 0.1164 0.060 Uiso 1 1 calc R . .
C21 C 1.0463(7) 0.5765(3) 0.09765(18) 0.0415(19) Uani 1 1 d . . .
H21 H 1.0675 0.5660 0.0790 0.050 Uiso 1 1 calc R . .
C22 C 0.9441(5) 0.6053(3) 0.10199(14) 0.0244(13) Uani 1 1 d . . .
C23 C 0.8716(6) 0.6094(3) 0.07726(14) 0.0274(15) Uani 1 1 d . . .
H23 H 0.8928 0.5879 0.0609 0.033 Uiso 1 1 calc R . .
C24 C 0.7044(7) 0.6257(3) 0.05246(13) 0.0262(14) Uani 1 1 d . . .
H24 H 0.6843 0.6642 0.0434 0.031 Uiso 1 1 calc R . .
C25 C 0.7379(6) 0.5822(3) 0.02880(15) 0.0305(16) Uani 1 1 d . . .
H25A H 0.8054 0.5959 0.0195 0.037 Uiso 1 1 calc R . .
H25B H 0.7503 0.5420 0.0365 0.037 Uiso 1 1 calc R . .
C26 C 0.6431(7) 0.5818(3) 0.00785(15) 0.0352(17) Uani 1 1 d . . .
H26A H 0.6362 0.6217 -0.0007 0.042 Uiso 1 1 calc R . .
H26B H 0.6594 0.5532 -0.0075 0.042 Uiso 1 1 calc R . .
C27 C 0.5359(7) 0.5650(4) 0.02140(16) 0.0392(19) Uani 1 1 d . . .
H27A H 0.4776 0.5687 0.0071 0.047 Uiso 1 1 calc R . .
H27B H 0.5393 0.5229 0.0273 0.047 Uiso 1 1 calc R . .
C28 C 0.5064(7) 0.6025(3) 0.04676(14) 0.0318(16) Uani 1 1 d . . .
H28A H 0.4407 0.5864 0.0560 0.038 Uiso 1 1 calc R . .
H28B H 0.4911 0.6438 0.0408 0.038 Uiso 1 1 calc R . .
C29 C 0.6030(6) 0.6014(3) 0.06735(13) 0.0246(14) Uani 1 1 d . . .
H29 H 0.6175 0.5589 0.0723 0.030 Uiso 1 1 calc R . .
C30 C 0.5049(6) 0.6141(3) 0.10949(13) 0.0222(13) Uani 1 1 d . . .
H30 H 0.4643 0.5827 0.1012 0.027 Uiso 1 1 calc R . .
C31 C 0.4708(5) 0.6330(3) 0.13786(13) 0.0213(13) Uani 1 1 d . . .
C32 C 0.4092(6) 0.5912(3) 0.15316(14) 0.0294(16) Uani 1 1 d . . .
H32 H 0.3903 0.5545 0.1446 0.035 Uiso 1 1 calc R . .
C33 C 0.3761(7) 0.6027(3) 0.18030(15) 0.0352(17) Uani 1 1 d . . .
H33 H 0.3369 0.5735 0.1906 0.042 Uiso 1 1 calc R . .
C34 C 0.4000(7) 0.6571(4) 0.19271(15) 0.0400(19) Uani 1 1 d . . .
H34 H 0.3766 0.6652 0.2114 0.048 Uiso 1 1 calc R . .
C35 C 0.4577(6) 0.6995(3) 0.17784(13) 0.0274(14) Uani 1 1 d . . .
H35 H 0.4725 0.7367 0.1865 0.033 Uiso 1 1 calc R . .
C36 C 0.4948(5) 0.6893(3) 0.15053(13) 0.0226(13) Uani 1 1 d . . .
C37 C 0.4533(5) 0.7734(2) 0.10666(13) 0.0211(13) Uani 1 1 d . . .
C38 C 0.3522(6) 0.7475(3) 0.10489(15) 0.0306(15) Uani 1 1 d . . .
H38 H 0.3388 0.7120 0.1152 0.037 Uiso 1 1 calc R . .
C39 C 0.2693(6) 0.7711(3) 0.08869(17) 0.0366(18) Uani 1 1 d . . .
C40 C 0.1596(7) 0.7415(4) 0.0887(2) 0.051(2) Uani 1 1 d . . .
C41 C 0.2854(7) 0.8227(3) 0.07329(14) 0.0336(16) Uani 1 1 d . . .
H41 H 0.2294 0.8391 0.0619 0.040 Uiso 1 1 calc R . .
C42 C 0.3875(6) 0.8495(3) 0.07513(15) 0.0310(15) Uani 1 1 d . . .
C43 C 0.4084(8) 0.9068(4) 0.05981(19) 0.048(2) Uani 1 1 d . . .
C44 C 0.4696(6) 0.8269(3) 0.09167(13) 0.0254(14) Uani 1 1 d . . .
H44 H 0.5371 0.8472 0.0930 0.030 Uiso 1 1 calc R . .
C45 C 0.5804(6) 0.8104(3) 0.15188(12) 0.0221(13) Uani 1 1 d . . .
C46 C 0.4866(6) 0.8366(3) 0.16333(14) 0.0269(14) Uani 1 1 d . . .
H46 H 0.4170 0.8204 0.1592 0.032 Uiso 1 1 calc R . .
C47 C 0.4957(7) 0.8863(3) 0.18066(16) 0.0337(17) Uani 1 1 d . . .
C48 C 0.3958(7) 0.9128(4) 0.19475(19) 0.047(2) Uani 1 1 d . . .
C49 C 0.5969(7) 0.9114(3) 0.18582(14) 0.0314(16) Uani 1 1 d . . .
H49 H 0.6029 0.9455 0.1976 0.038 Uiso 1 1 calc R . .
C50 C 0.6885(7) 0.8870(3) 0.17390(12) 0.0270(15) Uani 1 1 d . . .
C51 C 0.7957(8) 0.9161(3) 0.17854(16) 0.0391(18) Uani 1 1 d . . .
C52 C 0.6813(6) 0.8348(3) 0.15731(13) 0.0266(15) Uani 1 1 d . . .
H52 H 0.7451 0.8168 0.1500 0.032 Uiso 1 1 calc R . .
F25 F 0.7395(6) 0.8665(3) 0.05302(15) 0.0624(19) Uani 0.80 1 d P . .
Sb1 Sb 0.7990(5) 0.9301(2) 0.07559(14) 0.0468(8) Uani 0.599(6) 1 d P A 1
F26 F 0.7292(14) 0.9882(5) 0.0545(3) 0.112(5) Uani 0.599(6) 1 d P A 1
F27 F 0.9247(15) 0.9284(9) 0.0542(3) 0.138(9) Uani 0.599(6) 1 d P A 1
F28 F 0.8557(12) 0.8720(4) 0.1001(3) 0.080(3) Uani 0.599(6) 1 d PD A 1
F29 F 0.6773(11) 0.9295(5) 0.0998(3) 0.089(3) Uani 0.599(6) 1 d P A 1
F30 F 0.8559(8) 0.9889(4) 0.0984(2) 0.055(2) Uiso 0.599(6) 1 d P A 1
Sb1' Sb 0.8204(9) 0.9221(5) 0.0726(3) 0.0468(8) Uani 0.343(6) 1 d P A 2
F26' F 0.696(3) 0.9623(9) 0.0742(6) 0.112(5) Uani 0.343(6) 1 d P A 2
F27' F 0.852(3) 0.9600(16) 0.0384(6) 0.138(9) Uani 0.343(6) 1 d P A 2
F28' F 0.9428(18) 0.8761(6) 0.0703(4) 0.080(3) Uani 0.343(6) 1 d P A 2
F29' F 0.771(2) 0.8815(9) 0.1024(5) 0.089(3) Uani 0.343(6) 1 d P A 2
F30' F 0.8920(15) 0.9845(8) 0.0924(4) 0.055(2) Uiso 0.343(6) 1 d P A 2
Sb2 Sb 0.43374(6) 0.75575(3) -0.008319(13) 0.0543(2) Uani 0.928(2) 1 d P . .
F31 F 0.4826(7) 0.7596(3) 0.02889(13) 0.093(3) Uani 0.928(2) 1 d P . .
F32 F 0.3843(11) 0.6817(4) -0.00291(19) 0.148(5) Uani 0.928(2) 1 d P . .
F33 F 0.5685(8) 0.7235(5) -0.0182(2) 0.140(4) Uani 0.928(2) 1 d P . .
F34 F 0.3899(6) 0.7551(3) -0.04611(12) 0.081(2) Uani 0.928(2) 1 d P . .
F35 F 0.4947(9) 0.8321(4) -0.01641(19) 0.118(3) Uani 0.928(2) 1 d P . .
F36 F 0.3062(8) 0.7925(5) 0.00140(15) 0.126(4) Uani 0.928(2) 1 d P . .
Sb3 Sb -0.0144(12) 0.59943(6) 0.2524(3) 0.069(2) Uani 0.50 1 d PD . .
F37 F 0.065(2) 0.569(2) 0.2245(3) 0.213(17) Uani 0.50 1 d PD . .
F38 F 0.025(4) 0.6773(7) 0.2428(6) 0.17(2) Uani 0.50 1 d P . .
F39 F -0.129(5) 0.6021(12) 0.2277(14) 0.112(14) Uani 0.50 1 d P . .
F40 F -0.058(2) 0.5261(7) 0.2632(5) 0.134(9) Uani 0.50 1 d P . .
F41 F -0.099(2) 0.6266(14) 0.2809(5) 0.143(9) Uani 0.50 1 d P . .
F42 F 0.100(5) 0.6015(11) 0.2787(14) 0.112(14) Uani 0.50 1 d P . .
C1L C 0.6282(19) 1.0935(14) 0.0079(12) 0.033(14) Uiso 0.129(9) 1 d PD . .
Cl1 Cl 0.7631(14) 1.0743(8) 0.0148(4) 0.043(6) Uiso 0.129(9) 1 d PD . .
Cl2 Cl 0.5394(8) 1.0342(4) 0.01346(17) 0.101(3) Uani 0.129(9) 1 d PD . .
C2L C 0.767(2) 0.9601(9) -0.0061(8) 0.084(14) Uiso 0.50 1 d PD . .
Cl3 Cl 0.7085(17) 0.8912(9) -0.0168(4) 0.235(8) Uani 0.50 1 d PD . .
Cl4 Cl 0.7031(12) 1.0267(6) 0.0004(3) 0.130(8) Uani 0.50 1 d PD . .
Cl2' Cl 0.5394(8) 1.0342(4) 0.01346(17) 0.101(3) Uani 0.300(8) 1 d P . .
C3L C 0.679(3) 1.0363(14) 0.005(2) 0.130(8) Uani 0.300(8) 1 d PD . .
Cl5 Cl 0.7347(17) 0.9659(6) -0.0012(4) 0.052(3) Uiso 0.300(8) 1 d PD . .

loop_
_atom_site_aniso_label
_atom_site_aniso_U_11
_atom_site_aniso_U_22
_atom_site_aniso_U_33
_atom_site_aniso_U_23
_atom_site_aniso_U_13
_atom_site_aniso_U_12
Ru1 0.0201(2) 0.0157(2) 0.0183(2) 0.00064(17) 0.0000(2) -0.0024(2)
P1 0.0214(9) 0.0179(7) 0.0207(7) 0.0013(6) -0.0007(7) -0.0022(6)
P2 0.0219(8) 0.0162(7) 0.0217(7) -0.0008(6) -0.0019(6) -0.0032(7)
F1 0.090(5) 0.130(6) 0.055(3) 0.018(4) 0.020(3) 0.045(5)
F2 0.163(8) 0.090(5) 0.079(5) -0.004(4) 0.071(5) -0.020(5)
F3 0.076(5) 0.275(11) 0.047(3) -0.082(5) -0.011(4) 0.011(6)
F4 0.064(4) 0.083(4) 0.080(4) 0.021(3) -0.018(3) -0.038(3)
F5 0.051(4) 0.067(4) 0.182(8) 0.031(5) -0.046(4) -0.010(3)
F6 0.095(5) 0.106(5) 0.088(4) -0.036(4) -0.018(4) -0.055(5)
F7 0.142(6) 0.045(3) 0.034(3) -0.009(2) 0.004(3) -0.026(3)
F8 0.114(6) 0.062(3) 0.056(3) -0.017(3) 0.010(3) -0.051(4)
F9 0.119(6) 0.048(3) 0.076(4) -0.021(3) -0.008(4) 0.031(4)
F10 0.104(6) 0.158(7) 0.041(3) -0.019(4) 0.031(3) -0.084(5)
F11 0.132(6) 0.072(4) 0.040(3) -0.014(3) 0.039(3) -0.035(4)
F12 0.180(9) 0.171(8) 0.041(3) 0.059(4) 0.038(4) 0.102(7)
F13 0.034(3) 0.102(5) 0.187(8) 0.035(5) -0.031(4) -0.009(3)
F14 0.090(5) 0.081(4) 0.116(5) -0.027(4) -0.020(4) -0.044(4)
F15 0.045(4) 0.119(6) 0.096(5) 0.014(4) -0.001(3) -0.041(4)
F16 0.091(5) 0.078(4) 0.107(5) 0.054(4) -0.057(4) -0.010(4)
F17 0.078(5) 0.106(6) 0.143(7) 0.081(5) 0.027(5) 0.009(4)
F18 0.182(9) 0.034(3) 0.098(5) 0.011(3) -0.025(6) -0.022(4)
F19 0.037(3) 0.054(3) 0.095(4) -0.025(3) 0.012(3) 0.000(3)
F20 0.059(4) 0.040(3) 0.184(8) -0.005(4) 0.020(5) 0.015(3)
F21 0.071(5) 0.153(7) 0.061(4) -0.044(4) 0.008(3) 0.038(5)
F22 0.068(5) 0.182(8) 0.061(4) -0.026(4) -0.015(3) -0.065(5)
F23 0.065(4) 0.028(3) 0.190(7) 0.021(3) -0.007(5) -0.020(3)
F24 0.034(3) 0.054(3) 0.101(4) -0.020(3) 0.003(3) -0.015(3)
N1 0.024(3) 0.023(3) 0.025(3) 0.004(2) 0.001(2) -0.004(2)
N2 0.019(3) 0.017(2) 0.025(3) -0.004(2) 0.000(2) -0.003(2)
O1 0.036(3) 0.028(2) 0.028(2) 0.007(2) 0.002(2) -0.001(2)
O2 0.031(3) 0.033(3) 0.036(2) 0.008(2) -0.001(2) -0.013(2)
C1 0.033(4) 0.022(3) 0.019(3) 0.004(2) -0.010(3) -0.002(3)
C2 0.039(4) 0.023(3) 0.026(3) 0.001(3) -0.004(3) -0.004(3)
C3 0.052(5) 0.024(3) 0.026(3) 0.002(3) -0.011(3) 0.008(3)
C4 0.083(7) 0.039(4) 0.027(4) 0.002(3) 0.006(4) 0.014(5)
C5 0.058(6) 0.037(4) 0.025(4) 0.000(3) -0.020(4) -0.007(4)
C6 0.042(5) 0.033(4) 0.039(4) 0.013(3) -0.015(4) -0.006(4)
C7 0.059(6) 0.037(4) 0.059(5) -0.001(4) -0.027(5) -0.010(4)
C8 0.033(4) 0.026(3) 0.026(3) 0.004(3) -0.007(3) -0.004(3)
C9 0.020(4) 0.015(3) 0.034(3) 0.009(2) 0.000(3) 0.000(2)
C10 0.030(4) 0.033(3) 0.021(3) 0.005(2) 0.004(3) 0.004(3)
C11 0.027(4) 0.022(3) 0.036(4) 0.008(3) 0.000(3) -0.005(3)
C12 0.070(6) 0.031(4) 0.034(4) 0.004(3) -0.005(4) -0.010(4)
C13 0.035(4) 0.023(3) 0.037(4) 0.000(3) 0.004(3) -0.008(3)
C14 0.037(4) 0.028(4) 0.030(4) 0.007(3) 0.000(3) -0.002(3)
C15 0.055(6) 0.035(4) 0.036(4) 0.003(3) 0.020(4) -0.012(4)
C16 0.024(3) 0.024(3) 0.029(3) -0.002(2) -0.004(3) -0.002(3)
C17 0.019(3) 0.022(3) 0.041(4) 0.009(3) -0.002(3) 0.000(3)
C18 0.033(4) 0.043(4) 0.036(4) 0.004(3) -0.008(3) -0.003(4)
C19 0.032(5) 0.044(4) 0.057(5) 0.004(4) -0.007(4) 0.007(4)
C20 0.024(4) 0.048(5) 0.078(6) -0.009(4) -0.006(4) 0.014(4)
C21 0.031(4) 0.039(4) 0.054(5) -0.009(4) 0.003(4) 0.005(3)
C22 0.023(3) 0.019(3) 0.031(3) -0.003(3) 0.001(3) -0.006(3)
C23 0.027(4) 0.027(3) 0.029(3) -0.003(3) 0.006(3) -0.003(3)
C24 0.035(4) 0.021(3) 0.023(3) -0.002(2) 0.009(3) -0.004(3)
C25 0.033(4) 0.025(3) 0.033(4) -0.007(3) 0.006(3) -0.004(3)
C26 0.049(5) 0.036(4) 0.021(3) -0.011(3) 0.005(3) -0.009(3)
C27 0.043(5) 0.043(4) 0.032(4) -0.020(3) -0.012(3) -0.006(4)
C28 0.033(4) 0.036(4) 0.026(3) -0.007(3) -0.001(3) 0.000(3)
C29 0.029(4) 0.022(3) 0.023(3) -0.005(2) 0.001(3) 0.002(3)
C30 0.026(3) 0.017(3) 0.024(3) -0.003(2) -0.001(3) 0.001(3)
C31 0.022(3) 0.023(3) 0.019(3) 0.001(2) -0.001(3) 0.000(3)
C32 0.035(4) 0.021(3) 0.032(4) -0.006(3) 0.004(3) -0.007(3)
C33 0.040(5) 0.032(4) 0.034(4) 0.004(3) 0.015(3) -0.007(3)
C34 0.051(5) 0.047(4) 0.022(3) -0.007(3) 0.012(3) -0.001(4)
C35 0.035(4) 0.025(3) 0.023(3) -0.007(3) 0.003(3) -0.004(3)
C36 0.023(3) 0.022(3) 0.023(3) 0.004(2) -0.003(3) -0.003(3)
C37 0.027(3) 0.016(3) 0.021(3) -0.002(2) -0.002(3) 0.004(2)
C38 0.035(4) 0.016(3) 0.040(4) -0.001(3) -0.005(3) -0.002(3)
C39 0.029(4) 0.035(4) 0.046(4) -0.006(3) -0.007(3) -0.002(3)
C40 0.035(5) 0.050(5) 0.068(6) 0.014(5) -0.028(4) -0.012(4)
C41 0.038(4) 0.036(4) 0.027(3) -0.005(3) -0.010(3) 0.006(3)
C42 0.029(4) 0.029(3) 0.034(4) 0.000(3) -0.004(3) 0.000(3)
C43 0.055(6) 0.035(4) 0.052(5) 0.017(4) -0.011(5) 0.000(4)
C44 0.030(4) 0.025(3) 0.021(3) -0.001(2) -0.001(3) -0.001(3)
C45 0.031(4) 0.017(3) 0.018(3) 0.000(2) 0.000(3) 0.002(3)
C46 0.023(4) 0.023(3) 0.035(4) -0.002(3) 0.000(3) -0.002(3)
C47 0.037(4) 0.021(3) 0.043(4) -0.004(3) 0.002(4) 0.006(3)
C48 0.041(5) 0.039(5) 0.061(5) -0.021(4) 0.001(4) 0.006(4)
C49 0.043(5) 0.021(3) 0.030(4) 0.000(3) -0.006(3) 0.000(3)
C50 0.040(4) 0.022(3) 0.019(3) 0.002(2) -0.001(3) -0.008(3)
C51 0.044(5) 0.028(4) 0.045(4) -0.014(3) 0.001(4) -0.015(4)
C52 0.034(4) 0.022(3) 0.024(3) 0.002(2) -0.003(3) -0.003(3)
F25 0.069(5) 0.046(4) 0.071(4) -0.015(3) -0.014(4) -0.026(3)
Sb1 0.059(2) 0.0252(15) 0.0560(14) 0.0011(10) 0.0015(13) -0.0119(12)
F26 0.152(13) 0.060(7) 0.123(11) 0.008(5) -0.046(10) 0.008(7)
F27 0.123(15) 0.187(18) 0.104(12) -0.072(12) 0.059(9) -0.107(14)
F28 0.101(8) 0.030(4) 0.109(7) 0.008(4) -0.044(6) -0.012(5)
F29 0.105(9) 0.071(6) 0.091(7) -0.011(6) 0.025(7) -0.022(6)
Sb1' 0.059(2) 0.0252(15) 0.0560(14) 0.0011(10) 0.0015(13) -0.0119(12)
F26' 0.152(13) 0.060(7) 0.123(11) 0.008(5) -0.046(10) 0.008(7)
F27' 0.123(15) 0.187(18) 0.104(12) -0.072(12) 0.059(9) -0.107(14)
F28' 0.101(8) 0.030(4) 0.109(7) 0.008(4) -0.044(6) -0.012(5)
F29' 0.105(9) 0.071(6) 0.091(7) -0.011(6) 0.025(7) -0.022(6)
Sb2 0.0704(5) 0.0479(4) 0.0447(4) -0.0058(3) -0.0318(3) 0.0235(3)
F31 0.127(7) 0.098(5) 0.054(3) -0.031(4) -0.058(4) 0.049(5)
F32 0.248(13) 0.076(5) 0.119(7) 0.029(5) -0.120(8) -0.058(7)
F33 0.111(8) 0.198(10) 0.112(7) 0.014(7) -0.007(6) 0.098(8)
F34 0.095(5) 0.107(5) 0.041(3) 0.008(3) -0.024(3) 0.040(5)
F35 0.144(9) 0.100(6) 0.110(7) 0.033(5) -0.034(6) -0.015(6)
F36 0.112(7) 0.199(9) 0.068(4) 0.036(5) 0.018(5) 0.104(7)
Sb3 0.110(6) 0.0471(5) 0.049(4) 0.0118(17) -0.041(4) -0.0075(16)
F37 0.19(3) 0.40(6) 0.046(11) -0.01(2) -0.050(14) 0.02(4)
F38 0.23(5) 0.112(12) 0.18(4) 0.10(2) -0.11(3) -0.09(3)
F39 0.12(3) 0.126(7) 0.09(3) 0.025(18) -0.06(2) -0.044(19)
F40 0.19(2) 0.069(9) 0.15(2) 0.037(10) -0.080(17) -0.053(12)
F41 0.123(18) 0.18(2) 0.123(18) -0.059(17) 0.010(13) 0.022(17)
F42 0.12(3) 0.126(7) 0.09(3) 0.025(18) -0.06(2) -0.044(19)
Cl2 0.108(7) 0.117(6) 0.078(5) 0.014(4) 0.024(5) 0.015(5)
Cl3 0.218(18) 0.270(19) 0.216(17) -0.036(14) -0.068(15) 0.019(18)
Cl4 0.109(10) 0.225(18) 0.056(5) -0.026(8) 0.024(8) -0.031(9)
Cl2' 0.108(7) 0.117(6) 0.078(5) 0.014(4) 0.024(5) 0.015(5)
C3L 0.109(10) 0.225(18) 0.056(5) -0.026(8) 0.024(8) -0.031(9)

loop_
_atom_type_symbol
_atom_type_description
_atom_type_scat_dispersion_real
_atom_type_scat_dispersion_imag
_atom_type_scat_source
C C 0.0033 0.0016 'International Tables Vol C Tables 4.2.6.8 and 6.1.1.4'
H H 0.0000 0.0000 'International Tables Vol C Tables 4.2.6.8 and 6.1.1.4'
N N 0.0061 0.0033 'International Tables Vol C Tables 4.2.6.8 and 6.1.1.4'
O O 0.0106 0.0060 'International Tables Vol C Tables 4.2.6.8 and 6.1.1.4'
F F 0.0171 0.0103 'International Tables Vol C Tables 4.2.6.8 and 6.1.1.4'
P P 0.1023 0.0942 'International Tables Vol C Tables 4.2.6.8 and 6.1.1.4'
Cl Cl 0.1484 0.1585 'International Tables Vol C Tables 4.2.6.8 and 6.1.1.4'
Ru Ru -1.2594 0.8363 'International Tables Vol C Tables 4.2.6.8 and 6.1.1.4'
Sb Sb -0.5866 1.5461 'International Tables Vol C Tables 4.2.6.8 and 6.1.1.4'

loop_
_geom_angle_atom_site_label_1
_geom_angle_atom_site_label_2
_geom_angle_atom_site_label_3
_geom_angle
_geom_angle_site_symmetry_1
_geom_angle_site_symmetry_3
N2 Ru1 N1 79.0(2) . .
N2 Ru1 O2 168.0(2) . .
N1 Ru1 O2 89.9(2) . .
N2 Ru1 O1 93.5(2) . .
N1 Ru1 O1 89.34(19) . .
O2 Ru1 O1 81.82(19) . .
N2 Ru1 P1 98.08(15) . .
N1 Ru1 P1 87.94(15) . .
O2 Ru1 P1 85.87(14) . .
O1 Ru1 P1 167.39(14) . .
N2 Ru1 P2 85.59(15) . .
N1 Ru1 P2 164.25(16) . .
O2 Ru1 P2 105.19(14) . .
O1 Ru1 P2 88.53(13) . .
P1 Ru1 P2 97.35(6) . .
C17 P1 C1 102.2(3) . .
C17 P1 C9 98.1(3) . .
C1 P1 C9 107.6(3) . .
C17 P1 Ru1 112.7(2) . .
C1 P1 Ru1 114.6(2) . .
C9 P1 Ru1 119.1(2) . .
C36 P2 C45 105.1(3) . .
C36 P2 C37 101.5(3) . .
C45 P2 C37 97.5(3) . .
C36 P2 Ru1 108.2(2) . .
C45 P2 Ru1 128.1(2) . .
C37 P2 Ru1 113.0(2) . .
C23 N1 C24 119.6(6) . .
C23 N1 Ru1 134.8(5) . .
C24 N1 Ru1 104.6(4) . .
C30 N2 C29 114.0(5) . .
C30 N2 Ru1 132.4(4) . .
C29 N2 Ru1 113.0(4) . .
Ru1 O1 H1A 123(4) . .
Ru1 O1 H1B 126(4) . .
H1A O1 H1B 110(6) . .
Ru1 O2 H2A' 112(7) . .
Ru1 O2 H2B' 113(3) . .
H2A' O2 H2B' 106(3) . .
C2 C1 C8 119.2(6) . .
C2 C1 P1 120.8(5) . .
C8 C1 P1 119.9(5) . .
C1 C2 C3 120.7(7) . .
C1 C2 H2A 119.6 . .
C3 C2 H2A 119.6 . .
C5 C3 C2 120.5(7) . .
C5 C3 C4 120.5(7) . .
C2 C3 C4 119.0(8) . .
F3 C4 F1 110.1(8) . .
F3 C4 F2 105.9(8) . .
F1 C4 F2 98.3(9) . .
F3 C4 C3 115.9(9) . .
F1 C4 C3 113.2(6) . .
F2 C4 C3 111.8(7) . .
C3 C5 C6 119.1(7) . .
C3 C5 H5 120.5 . .
C6 C5 H5 120.5 . .
C8 C6 C5 120.6(7) . .
C8 C6 C7 118.1(8) . .
C5 C6 C7 121.1(7) . .
F5 C7 F6 107.4(8) . .
F5 C7 F4 103.9(9) . .
F6 C7 F4 105.9(7) . .
F5 C7 C6 113.4(7) . .
F6 C7 C6 113.7(9) . .
F4 C7 C6 111.8(7) . .
C6 C8 C1 119.7(7) . .
C6 C8 H8 120.2 . .
C1 C8 H8 120.2 . .
C10 C9 C16 120.3(6) . .
C10 C9 P1 114.4(5) . .
C16 C9 P1 125.3(5) . .
C11 C10 C9 120.2(6) . .
C11 C10 H10 119.9 . .
C9 C10 H10 119.9 . .
C10 C11 C13 120.0(6) . .
C10 C11 C12 120.6(6) . .
C13 C11 C12 119.3(6) . .
F8 C12 F7 107.5(7) . .
F8 C12 F9 104.6(7) . .
F7 C12 F9 107.0(8) . .
F8 C12 C11 114.0(8) . .
F7 C12 C11 112.8(6) . .
F9 C12 C11 110.2(7) . .
C14 C13 C11 119.5(6) . .
C14 C13 H13 120.2 . .
C11 C13 H13 120.2 . .
C13 C14 C16 121.2(6) . .
C13 C14 C15 118.2(6) . .
C16 C14 C15 120.6(6) . .
F12 C15 F11 106.8(9) . .
F12 C15 F10 106.5(8) . .
F11 C15 F10 106.0(8) . .
F12 C15 C14 112.8(7) . .
F11 C15 C14 112.6(6) . .
F10 C15 C14 111.7(8) . .
C14 C16 C9 118.7(6) . .
C14 C16 H16 120.7 . .
C9 C16 H16 120.7 . .
C22 C17 C18 119.0(7) . .
C22 C17 P1 123.9(5) . .
C18 C17 P1 116.9(6) . .
C19 C18 C17 120.6(8) . .
C19 C18 H18 119.7 . .
C17 C18 H18 119.7 . .
C20 C19 C18 120.7(8) . .
C20 C19 H19 119.6 . .
C18 C19 H19 119.6 . .
C19 C20 C21 119.7(8) . .
C19 C20 H20 120.1 . .
C21 C20 H20 120.1 . .
C20 C21 C22 121.6(7) . .
C20 C21 H21 119.2 . .
C22 C21 H21 119.2 . .
C17 C22 C21 118.3(6) . .
C17 C22 C23 124.2(6) . .
C21 C22 C23 116.5(6) . .
N1 C23 C22 126.4(6) . .
N1 C23 H23 116.8 . .
C22 C23 H23 116.8 . .
N1 C24 C29 105.2(5) . .
N1 C24 C25 119.0(6) . .
C29 C24 C25 109.0(5) . .
N1 C24 H24 107.7 . .
C29 C24 H24 107.7 . .
C25 C24 H24 107.7 . .
C26 C25 C24 105.7(6) . .
C26 C25 H25A 110.6 . .
C24 C25 H25A 110.6 . .
C26 C25 H25B 110.6 . .
C24 C25 H25B 110.6 . .
H25A C25 H25B 108.7 . .
C27 C26 C25 113.0(6) . .
C27 C26 H26A 109.0 . .
C25 C26 H26A 109.0 . .
C27 C26 H26B 109.0 . .
C25 C26 H26B 109.0 . .
H26A C26 H26B 107.8 . .
C28 C27 C26 114.0(6) . .
C28 C27 H27A 108.8 . .
C26 C27 H27A 108.8 . .
C28 C27 H27B 108.8 . .
C26 C27 H27B 108.8 . .
H27A C27 H27B 107.6 . .
C27 C28 C29 108.0(6) . .
C27 C28 H28A 110.1 . .
C29 C28 H28A 110.1 . .
C27 C28 H28B 110.1 . .
C29 C28 H28B 110.1 . .
H28A C28 H28B 108.4 . .
N2 C29 C24 110.2(5) . .
N2 C29 C28 114.1(5) . .
C24 C29 C28 109.3(5) . .
N2 C29 H29 107.7 . .
C24 C29 H29 107.7 . .
C28 C29 H29 107.7 . .
N2 C30 C31 127.6(6) . .
N2 C30 H30 116.2 . .
C31 C30 H30 116.2 . .
C32 C31 C36 119.1(6) . .
C32 C31 C30 115.5(5) . .
C36 C31 C30 125.4(6) . .
C33 C32 C31 121.0(6) . .
C33 C32 H32 119.5 . .
C31 C32 H32 119.5 . .
C32 C33 C34 119.9(7) . .
C32 C33 H33 120.0 . .
C34 C33 H33 120.0 . .
C35 C34 C33 120.1(6) . .
C35 C34 H34 119.9 . .
C33 C34 H34 119.9 . .
C34 C35 C36 121.9(6) . .
C34 C35 H35 119.1 . .
C36 C35 H35 119.1 . .
C35 C36 C31 117.9(6) . .
C35 C36 P2 124.3(5) . .
C31 C36 P2 117.7(5) . .
C38 C37 C44 117.3(6) . .
C38 C37 P2 124.1(5) . .
C44 C37 P2 118.5(5) . .
C37 C38 C39 122.5(6) . .
C37 C38 H38 118.8 . .
C39 C38 H38 118.8 . .
C38 C39 C41 120.6(7) . .
C38 C39 C40 119.4(7) . .
C41 C39 C40 119.9(7) . .
F13 C40 F14 107.0(8) . .
F13 C40 F15 104.7(9) . .
F14 C40 F15 107.0(8) . .
F13 C40 C39 113.4(7) . .
F14 C40 C39 112.4(8) . .
F15 C40 C39 111.8(7) . .
C39 C41 C42 117.3(7) . .
C39 C41 H41 121.4 . .
C42 C41 H41 121.4 . .
C44 C42 C41 122.4(6) . .
C44 C42 C43 117.9(7) . .
C41 C42 C43 119.7(7) . .
F17 C43 F18 105.2(9) . .
F17 C43 F16 108.9(8) . .
F18 C43 F16 103.8(8) . .
F17 C43 C42 113.7(8) . .
F18 C43 C42 111.4(7) . .
F16 C43 C42 113.1(8) . .
C42 C44 C37 119.9(6) . .
C42 C44 H44 120.1 . .
C37 C44 H44 120.1 . .
C52 C45 C46 119.9(6) . .
C52 C45 P2 121.2(5) . .
C46 C45 P2 118.9(5) . .
C47 C46 C45 119.9(7) . .
C47 C46 H46 120.0 . .
C45 C46 H46 120.0 . .
C49 C47 C46 120.2(7) . .
C49 C47 C48 119.2(6) . .
C46 C47 C48 120.6(7) . .
F21 C48 F19 108.8(8) . .
F21 C48 F20 107.0(8) . .
F19 C48 F20 106.3(8) . .
F21 C48 C47 111.9(8) . .
F19 C48 C47 112.8(6) . .
F20 C48 C47 109.7(8) . .
C50 C49 C47 120.0(6) . .
C50 C49 H49 120.0 . .
C47 C49 H49 120.0 . .
C49 C50 C52 120.6(7) . .
C49 C50 C51 119.3(6) . .
C52 C50 C51 120.2(7) . .
F23 C51 F24 107.4(7) . .
F23 C51 F22 106.8(7) . .
F24 C51 F22 104.7(8) . .
F23 C51 C50 111.7(8) . .
F24 C51 C50 114.4(6) . .
F22 C51 C50 111.4(7) . .
C45 C52 C50 119.3(7) . .
C45 C52 H52 120.3 . .
C50 C52 H52 120.3 . .
Sb1' F25 Sb1 10.3(4) . .
F30 Sb1 F27 91.1(6) . .
F30 Sb1 F26 89.3(6) . .
F27 Sb1 F26 96.1(10) . .
F30 Sb1 F28 89.7(5) . .
F27 Sb1 F28 90.8(10) . .
F26 Sb1 F28 173.1(8) . .
F30 Sb1 F29 87.2(5) . .
F27 Sb1 F29 175.5(10) . .
F26 Sb1 F29 88.0(7) . .
F28 Sb1 F29 85.1(7) . .
F30 Sb1 F25 177.7(6) . .
F27 Sb1 F25 89.9(5) . .
F26 Sb1 F25 92.7(5) . .
F28 Sb1 F25 88.2(4) . .
F29 Sb1 F25 91.7(5) . .
F26' Sb1' F29' 86.0(14) . .
F26' Sb1' F28' 175.9(12) . .
F29' Sb1' F28' 92.3(12) . .
F26' Sb1' F25 84.3(10) . .
F29' Sb1' F25 82.3(9) . .
F28' Sb1' F25 91.8(7) . .
F26' Sb1' F27' 89.0(16) . .
F29' Sb1' F27' 170.5(15) . .
F28' Sb1' F27' 92.1(14) . .
F25 Sb1' F27' 89.2(10) . .
F26' Sb1' F30' 90.2(10) . .
F29' Sb1' F30' 98.5(11) . .
F28' Sb1' F30' 93.8(9) . .
F25 Sb1' F30' 174.4(9) . .
F27' Sb1' F30' 89.6(11) . .
F32 Sb2 F36 95.3(6) . .
F32 Sb2 F31 91.0(4) . .
F36 Sb2 F31 91.0(3) . .
F32 Sb2 F33 88.6(6) . .
F36 Sb2 F33 176.0(6) . .
F31 Sb2 F33 88.2(4) . .
F32 Sb2 F34 91.8(3) . .
F36 Sb2 F34 89.8(3) . .
F31 Sb2 F34 177.0(4) . .
F33 Sb2 F34 90.8(4) . .
F32 Sb2 F35 175.2(6) . .
F36 Sb2 F35 88.9(5) . .
F31 Sb2 F35 91.2(4) . .
F33 Sb2 F35 87.1(5) . .
F34 Sb2 F35 85.9(4) . .
Sb3 Sb3 F37 141(3) 3 3
Sb3 Sb3 F38 97.5(14) 3 3
F37 Sb3 F38 110(2) 3 3
Sb3 Sb3 F37 30(3) 3 .
F37 Sb3 F37 129(3) 3 .
F38 Sb3 F37 121(2) 3 .
Sb3 Sb3 F40 113.6(11) 3 .
F37 Sb3 F40 39.0(17) 3 .
F38 Sb3 F40 147.7(15) 3 .
F37 Sb3 F40 91(2) . .
Sb3 Sb3 F42 93(4) 3 3
F37 Sb3 F42 113(2) 3 3
F38 Sb3 F42 92.0(16) 3 3
F37 Sb3 F42 74(2) . 3
F40 Sb3 F42 94.8(14) . 3
Sb3 Sb3 F41 153(3) 3 .
F37 Sb3 F41 48.6(19) 3 .
F38 Sb3 F41 61.9(15) 3 .
F37 Sb3 F41 177(2) . .
F40 Sb3 F41 85.8(12) . .
F42 Sb3 F41 105(2) 3 .
Sb3 Sb3 F39 108(4) 3 .
F37 Sb3 F39 100(2) 3 .
F38 Sb3 F39 89.6(17) 3 .
F37 Sb3 F39 88(2) . .
F40 Sb3 F39 89.2(14) . .
F42 Sb3 F39 15(4) 3 .
F41 Sb3 F39 91(2) . .
Sb3 Sb3 F38 69.7(13) 3 .
F37 Sb3 F38 138(2) 3 .
F38 Sb3 F38 29(2) 3 .
F37 Sb3 F38 92.0(19) . .
F40 Sb3 F38 176.6(15) . .
F42 Sb3 F38 85.9(17) 3 .
F41 Sb3 F38 90.7(16) . .
F39 Sb3 F38 90.8(17) . .
Sb3 Sb3 F42 74(4) 3 .
F37 Sb3 F42 80(2) 3 .
F38 Sb3 F42 86.9(17) 3 .
F37 Sb3 F42 95(2) . .
F40 Sb3 F42 93.1(13) . .
F42 Sb3 F42 166.8(10) 3 .
F41 Sb3 F42 86(2) . .
F39 Sb3 F42 176(2) . .
F38 Sb3 F42 86.7(17) . .
Sb3 Sb3 F39 61(4) 3 3
F37 Sb3 F39 92(2) 3 3
F38 Sb3 F39 88.5(18) 3 3
F37 Sb3 F39 83(2) . 3
F40 Sb3 F39 98.8(13) . 3
F42 Sb3 F39 154(4) 3 3
F41 Sb3 F39 98(2) . 3
F39 Sb3 F39 167.9(9) . 3
F38 Sb3 F39 81.8(17) . 3
F42 Sb3 F39 13(4) . 3
Sb3 Sb3 F40 55.3(9) 3 3
F37 Sb3 F40 95(2) 3 3
F38 Sb3 F40 152.8(17) 3 3
F37 Sb3 F40 34.2(14) . 3
F40 Sb3 F40 59.1(17) . 3
F42 Sb3 F40 88.7(14) 3 3
F41 Sb3 F40 143.5(15) . 3
F39 Sb3 F40 97.5(15) . 3
F38 Sb3 F40 124.3(15) . 3
F42 Sb3 F40 86.3(15) . 3
F39 Sb3 F40 79.1(14) 3 3
F40 F37 F41 156(3) 3 3
F40 F37 Sb3 88.9(19) 3 3
F41 F37 Sb3 81(2) 3 3
F40 F37 Sb3 84.5(17) 3 .
F41 F37 Sb3 87(2) 3 .
Sb3 F37 Sb3 8.6(9) 3 .
F38 F38 Sb3 81.8(11) 3 3
F38 F38 Sb3 69.4(12) 3 .
Sb3 F38 Sb3 12.9(8) 3 .
F42 F39 Sb3 80(10) 3 .
F42 F39 Sb3 69(10) 3 3
Sb3 F39 Sb3 11.6(9) . 3
F37 F40 Sb3 52.1(15) 3 .
F37 F40 Sb3 61.3(13) 3 3
Sb3 F40 Sb3 11.0(7) . 3
F37 F41 Sb3 50.8(11) 3 .
F37 F41 Sb3 53.8(11) 3 3
Sb3 F41 Sb3 5.1(7) . 3
F39 F42 Sb3 85(10) 3 3
F39 F42 Sb3 98(10) 3 .
Sb3 F42 Sb3 12.9(9) 3 .
Cl3 C1L C3L 86(3) 4_575 .
Cl3 C1L Cl2 137(3) 4_575 .
C3L C1L Cl2 66.3(15) . .
Cl3 C1L Cl1 34.2(13) 4_575 .
C3L C1L Cl1 52(3) . .
Cl2 C1L Cl1 112.2(17) . .
Cl3 C1L Cl4 83(2) 4_575 .
C3L C1L Cl4 9(3) . .
Cl2 C1L Cl4 73.2(13) . .
Cl1 C1L Cl4 49.0(11) . .
Cl3 C1L Cl5 70.9(19) 4_575 4_575
C3L C1L Cl5 19.1(15) . 4_575
Cl2 C1L Cl5 85.3(15) . 4_575
Cl1 C1L Cl5 36.9(11) . 4_575
Cl4 C1L Cl5 12.8(8) . 4_575
C2L Cl1 Cl3 138(3) 4_575 4_575
C2L Cl1 Cl5 22(2) 4_575 4_575
Cl3 Cl1 Cl5 116(2) 4_575 4_575
C2L Cl1 C3L 51(2) 4_575 .
Cl3 Cl1 C3L 90(2) 4_575 .
Cl5 Cl1 C3L 30.3(18) 4_575 .
C2L Cl1 Cl4 34(2) 4_575 .
Cl3 Cl1 Cl4 105.3(18) 4_575 .
Cl5 Cl1 Cl4 13.0(11) 4_575 .
C3L Cl1 Cl4 17.4(16) . .
C2L Cl1 C1L 101(3) 4_575 .
Cl3 Cl1 C1L 37.9(18) 4_575 .
Cl5 Cl1 C1L 79(2) 4_575 .
C3L Cl1 C1L 52.7(19) . .
Cl4 Cl1 C1L 67.4(17) . .
C1L Cl2 C3L 48.4(16) . .
C1L Cl2 Cl2' 119.5(19) . 4_575
C3L Cl2 Cl2' 83(2) . 4_575
C1L Cl2 Cl2 119.5(19) . 4_575
C3L Cl2 Cl2 83(2) . 4_575
Cl2' Cl2 Cl2 0.0(7) 4_575 4_575
C1L Cl2 Cl4 54.6(14) . .
C3L Cl2 Cl4 8(2) . .
Cl2' Cl2 Cl4 75.6(4) 4_575 .
Cl2 Cl2 Cl4 75.6(4) 4_575 .
C1L Cl2 Cl5 50.0(13) . 4_575
C3L Cl2 Cl5 2(2) . 4_575
Cl2' Cl2 Cl5 81.4(5) 4_575 4_575
Cl2 Cl2 Cl5 81.4(5) 4_575 4_575
Cl4 Cl2 Cl5 5.8(7) . 4_575
Cl1 C2L Cl4 113(3) 4_575 4_575
Cl1 C2L C3L 91(4) 4_575 4_575
Cl4 C2L C3L 23(4) 4_575 4_575
Cl1 C2L Cl4 145(3) 4_575 .
Cl4 C2L Cl4 41.0(16) 4_575 .
C3L C2L Cl4 58(2) 4_575 .
Cl1 C2L Cl5 157(3) 4_575 4_575
Cl4 C2L Cl5 54.2(17) 4_575 4_575
C3L C2L Cl5 72.2(19) 4_575 4_575
Cl4 C2L Cl5 14.1(8) . 4_575
Cl1 C2L Cl3 22.6(18) 4_575 .
Cl4 C2L Cl3 91(2) 4_575 .
C3L C2L Cl3 71(2) 4_575 .
Cl4 C2L Cl3 128(2) . .
Cl5 C2L Cl3 142(2) 4_575 .
Cl1 C2L C2L 169(4) 4_575 4_575
Cl4 C2L C2L 65.7(18) 4_575 4_575
C3L C2L C2L 85(2) 4_575 4_575
Cl4 C2L C2L 28.0(11) . 4_575
Cl5 C2L C2L 14.6(11) 4_575 4_575
Cl3 C2L C2L 156.0(12) . 4_575
Cl1 Cl3 C1L 108(3) 4_575 4_575
Cl1 Cl3 C3L 53.7(19) 4_575 4_575
C1L Cl3 C3L 54(3) 4_575 4_575
Cl1 Cl3 C2L 19.1(15) 4_575 .
C1L Cl3 C2L 89(3) 4_575 .
C3L Cl3 C2L 36.0(15) 4_575 .
Cl1 Cl3 Cl5 34.1(13) 4_575 .
C1L Cl3 Cl5 74(2) 4_575 .
C3L Cl3 Cl5 22.6(9) 4_575 .
C2L Cl3 Cl5 14.9(11) . .
Cl1 Cl3 Cl4 45.0(13) 4_575 4_575
C1L Cl3 Cl4 63(2) 4_575 4_575
C3L Cl3 Cl4 11.1(11) 4_575 4_575
C2L Cl3 Cl4 26.3(11) . 4_575
Cl5 Cl3 Cl4 11.9(7) . 4_575
Cl5 Cl4 C2L 12(4) 4_575 4_575
Cl5 Cl4 Cl4 113(3) 4_575 4_575
C2L Cl4 Cl4 110(2) 4_575 4_575
Cl5 Cl4 Cl5 97(3) 4_575 .
C2L Cl4 Cl5 95(2) 4_575 .
Cl4 Cl4 Cl5 15.9(9) 4_575 .
Cl5 Cl4 Cl1 38(3) 4_575 .
C2L Cl4 Cl1 33.5(15) 4_575 .
Cl4 Cl4 Cl1 137.9(16) 4_575 .
Cl5 Cl4 Cl1 126.0(15) . .
Cl5 Cl4 C3L 125(4) 4_575 4_575
C2L Cl4 C3L 124(2) 4_575 4_575
Cl4 Cl4 C3L 14.9(19) 4_575 4_575
Cl5 Cl4 C3L 28.6(12) . 4_575
Cl1 Cl4 C3L 153(2) . 4_575
Cl5 Cl4 C2L 86(3) 4_575 .
C2L Cl4 C2L 86(3) 4_575 .
Cl4 Cl4 C2L 29.0(12) 4_575 .
Cl5 Cl4 C2L 13.9(13) . .
Cl1 Cl4 C2L 119.0(17) . .
C3L Cl4 C2L 39.1(19) 4_575 .
Cl5 Cl4 C1L 97(3) 4_575 .
C2L Cl4 C1L 96.7(19) 4_575 .
Cl4 Cl4 C1L 147.2(10) 4_575 .
Cl5 Cl4 C1L 162.4(14) . .
Cl1 Cl4 C1L 63.6(12) . .
C3L Cl4 C1L 137(2) 4_575 .
C2L Cl4 C1L 176.2(16) . .
Cl5 Cl4 Cl3 65(3) 4_575 4_575
C2L Cl4 Cl3 62.9(15) 4_575 4_575
Cl4 Cl4 Cl3 158.6(19) 4_575 4_575
Cl5 Cl4 Cl3 153.6(13) . 4_575
Cl1 Cl4 Cl3 29.7(9) . 4_575
C3L Cl4 Cl3 165(4) 4_575 4_575
C2L Cl4 Cl3 148.7(18) . 4_575
C1L Cl4 Cl3 33.9(11) . 4_575
Cl5 Cl4 Cl2 144(4) 4_575 .
C2L Cl4 Cl2 137(2) 4_575 .
Cl4 Cl4 Cl2 95.0(7) 4_575 .
Cl5 Cl4 Cl2 110.7(9) . .
Cl1 Cl4 Cl2 106.5(10) . .
C3L Cl4 Cl2 86(3) 4_575 .
C2L Cl4 Cl2 124.0(13) . .
C1L Cl4 Cl2 52.2(8) . .
Cl3 Cl4 Cl2 81.0(8) 4_575 .
Cl5 C3L C2L 19(4) 4_575 4_575
Cl5 C3L Cl1 55(5) 4_575 .
C2L C3L Cl1 38(2) 4_575 .
Cl5 C3L C1L 120(4) 4_575 .
C2L C3L C1L 111(3) 4_575 .
Cl1 C3L C1L 75(2) . .
Cl5 C3L Cl4 72(3) 4_575 4_575
C2L C3L Cl4 82.7(19) 4_575 4_575
Cl1 C3L Cl4 119(3) . 4_575
C1L C3L Cl4 165(6) . 4_575
Cl5 C3L C3L 82(5) 4_575 4_575
C2L C3L C3L 95(2) 4_575 4_575
Cl1 C3L C3L 132(2) . 4_575
C1L C3L C3L 152(6) . 4_575
Cl4 C3L C3L 13.4(12) 4_575 4_575
Cl5 C3L Cl5 61(3) 4_575 .
C2L C3L Cl5 71.4(16) 4_575 .
Cl1 C3L Cl5 108(3) . .
C1L C3L Cl5 174(8) . .
Cl4 C3L Cl5 11.4(9) 4_575 .
C3L C3L Cl5 23.9(12) 4_575 .
Cl5 C3L Cl2 174(8) 4_575 .
C2L C3L Cl2 165(9) 4_575 .
Cl1 C3L Cl2 131(4) . .
C1L C3L Cl2 65.4(12) . .
Cl4 C3L Cl2 102(2) 4_575 .
C3L C3L Cl2 92.2(13) 4_575 .
Cl5 C3L Cl2 113(2) . .
Cl5 C3L Cl3 87(4) 4_575 4_575
C2L C3L Cl3 73(3) 4_575 4_575
Cl1 C3L Cl3 35.9(14) . 4_575
C1L C3L Cl3 39.8(17) . 4_575
Cl4 C3L Cl3 155(4) 4_575 4_575
C3L C3L Cl3 168(2) 4_575 4_575
Cl5 C3L Cl3 144(3) . 4_575
Cl2 C3L Cl3 99.3(18) . 4_575
Cl4 Cl5 C3L 34(6) 4_575 4_575
Cl4 Cl5 Cl1 129(4) 4_575 4_575
C3L Cl5 Cl1 95(6) 4_575 4_575
Cl4 Cl5 Cl4 51(3) 4_575 .
C3L Cl5 Cl4 80(4) 4_575 .
Cl1 Cl5 Cl4 149.2(15) 4_575 .
Cl4 Cl5 Cl5 67(3) 4_575 4_575
C3L Cl5 Cl5 95(3) 4_575 4_575
Cl1 Cl5 Cl5 145(2) 4_575 4_575
Cl4 Cl5 Cl5 15.9(9) . 4_575
Cl4 Cl5 C2L 80(3) 4_575 4_575
C3L Cl5 C2L 110(4) 4_575 4_575
Cl1 Cl5 C2L 141(2) 4_575 4_575
Cl4 Cl5 C2L 30.4(11) . 4_575
Cl5 Cl5 C2L 15.2(12) 4_575 4_575
Cl4 Cl5 C3L 43(3) 4_575 .
C3L Cl5 C3L 75(6) 4_575 .
Cl1 Cl5 C3L 157(4) 4_575 .
Cl4 Cl5 C3L 10(2) . .
Cl5 Cl5 C3L 24.1(11) 4_575 .
C2L Cl5 C3L 36.5(17) 4_575 .
Cl4 Cl5 Cl3 103(3) 4_575 .
C3L Cl5 Cl3 70(4) 4_575 .
Cl1 Cl5 Cl3 29.8(11) 4_575 .
Cl4 Cl5 Cl3 147.1(13) . .
Cl5 Cl5 Cl3 158.3(18) 4_575 .
C2L Cl5 Cl3 167.8(18) 4_575 .
C3L Cl5 Cl3 145(3) . .
Cl4 Cl5 C1L 70(3) 4_575 4_575
C3L Cl5 C1L 41(3) 4_575 4_575
Cl1 Cl5 C1L 64.4(15) 4_575 4_575
Cl4 Cl5 C1L 119.8(15) . 4_575
Cl5 Cl5 C1L 135.6(9) 4_575 4_575
C2L Cl5 C1L 149.7(17) 4_575 4_575
C3L Cl5 C1L 113(2) . 4_575
Cl3 Cl5 C1L 34.9(12) . 4_575
Cl4 Cl5 Cl2 30(3) 4_575 4_575
C3L Cl5 Cl2 5(5) 4_575 4_575
Cl1 Cl5 Cl2 99.3(13) 4_575 4_575
Cl4 Cl5 Cl2 75.4(10) . 4_575
Cl5 Cl5 Cl2 91.1(5) 4_575 4_575
C2L Cl5 Cl2 105.7(12) 4_575 4_575
C3L Cl5 Cl2 70(2) . 4_575
Cl3 Cl5 Cl2 74.8(9) . 4_575
C1L Cl5 Cl2 44.7(8) 4_575 4_575
Cl4 Cl5 Cl2' 30(3) 4_575 4_575
C3L Cl5 Cl2' 5(5) 4_575 4_575
Cl1 Cl5 Cl2' 99.3(13) 4_575 4_575
Cl4 Cl5 Cl2' 75.4(10) . 4_575
Cl5 Cl5 Cl2' 91.1(5) 4_575 4_575
C2L Cl5 Cl2' 105.7(12) 4_575 4_575
C3L Cl5 Cl2' 70(2) . 4_575
Cl3 Cl5 Cl2' 74.8(9) . 4_575
C1L Cl5 Cl2' 44.7(8) 4_575 4_575
Cl2 Cl5 Cl2' 0.0(5) 4_575 4_575

loop_
_geom_bond_atom_site_label_1
_geom_bond_atom_site_label_2
_geom_bond_distance
_geom_bond_site_symmetry_2
Ru1 N2 2.029(5) .
Ru1 N1 2.106(5) .
Ru1 O2 2.180(5) .
Ru1 O1 2.229(5) .
Ru1 P1 2.2524(16) .
Ru1 P2 2.3220(17) .
P1 C17 1.828(7) .
P1 C1 1.838(6) .
P1 C9 1.845(6) .
P2 C36 1.836(6) .
P2 C45 1.845(6) .
P2 C37 1.853(6) .
F1 C4 1.306(11) .
F2 C4 1.354(11) .
F3 C4 1.248(10) .
F4 C7 1.333(11) .
F5 C7 1.314(11) .
F6 C7 1.316(10) .
F7 C12 1.339(9) .
F8 C12 1.297(11) .
F9 C12 1.346(11) .
F10 C15 1.317(11) .
F11 C15 1.302(9) .
F12 C15 1.285(11) .
F13 C40 1.306(11) .
F14 C40 1.311(12) .
F15 C40 1.341(11) .
F16 C43 1.330(11) .
F17 C43 1.317(12) .
F18 C43 1.325(11) .
F19 C48 1.316(10) .
F20 C48 1.321(11) .
F21 C48 1.303(11) .
F22 C51 1.336(10) .
F23 C51 1.311(9) .
F24 C51 1.314(10) .
N1 C23 1.273(9) .
N1 C24 1.499(9) .
N2 C30 1.279(8) .
N2 C29 1.520(8) .
O1 H1A 0.996(11) .
O1 H1B 0.998(11) .
O2 H2A' 1.01(2) .
O2 H2B' 1.10(2) .
C1 C2 1.386(10) .
C1 C8 1.403(10) .
C2 C3 1.392(9) .
C2 H2A 0.9500 .
C3 C5 1.382(12) .
C3 C4 1.506(12) .
C5 C6 1.400(12) .
C5 H5 0.9500 .
C6 C8 1.394(10) .
C6 C7 1.488(12) .
C8 H8 0.9500 .
C9 C10 1.389(9) .
C9 C16 1.402(9) .
C10 C11 1.375(9) .
C10 H10 0.9500 .
C11 C13 1.402(10) .
C11 C12 1.499(10) .
C13 C14 1.377(10) .
C13 H13 0.9500 .
C14 C16 1.389(10) .
C14 C15 1.502(10) .
C16 H16 0.9500 .
C17 C22 1.410(10) .
C17 C18 1.420(10) .
C18 C19 1.402(12) .
C18 H18 0.9500 .
C19 C20 1.373(13) .
C19 H19 0.9500 .
C20 C21 1.385(12) .
C20 H20 0.9500 .
C21 C22 1.429(10) .
C21 H21 0.9500 .
C22 C23 1.476(10) .
C23 H23 0.9500 .
C24 C29 1.535(10) .
C24 C25 1.544(9) .
C24 H24 1.0000 .
C25 C26 1.532(11) .
C25 H25A 0.9900 .
C25 H25B 0.9900 .
C26 C27 1.515(11) .
C26 H26A 0.9900 .
C26 H26B 0.9900 .
C27 C28 1.513(10) .
C27 H27A 0.9900 .
C27 H27B 0.9900 .
C28 C29 1.538(10) .
C28 H28A 0.9900 .
C28 H28B 0.9900 .
C29 H29 1.0000 .
C30 C31 1.471(8) .
C30 H30 0.9500 .
C31 C32 1.409(9) .
C31 C36 1.434(8) .
C32 C33 1.374(10) .
C32 H32 0.9500 .
C33 C34 1.390(10) .
C33 H33 0.9500 .
C34 C35 1.383(10) .
C34 H34 0.9500 .
C35 C36 1.391(9) .
C35 H35 0.9500 .
C37 C38 1.378(9) .
C37 C44 1.412(9) .
C38 C39 1.383(10) .
C38 H38 0.9500 .
C39 C41 1.385(10) .
C39 C40 1.507(11) .
C41 C42 1.398(11) .
C41 H41 0.9500 .
C42 C44 1.377(10) .
C42 C43 1.502(10) .
C44 H44 0.9500 .
C45 C52 1.382(10) .
C45 C46 1.406(9) .
C46 C47 1.393(9) .
C46 H46 0.9500 .
C47 C49 1.390(11) .
C47 C48 1.521(11) .
C49 C50 1.376(11) .
C49 H49 0.9500 .
C50 C52 1.416(9) .
C50 C51 1.489(11) .
C52 H52 0.9500 .
F25 Sb1' 1.848(13) .
F25 Sb1 1.930(8) .
Sb1 F30 1.849(12) .
Sb1 F27 1.849(16) .
Sb1 F26 1.858(14) .
Sb1 F28 1.883(12) .
Sb1 F29 1.886(13) .
Sb1' F26' 1.78(3) .
Sb1' F29' 1.79(2) .
Sb1' F28' 1.83(2) .
Sb1' F27' 1.87(3) .
Sb1' F30' 1.90(2) .
Sb2 F32 1.793(8) .
Sb2 F36 1.834(8) .
Sb2 F31 1.865(5) .
Sb2 F33 1.869(9) .
Sb2 F34 1.870(5) .
Sb2 F35 1.914(9) .
Sb3 Sb3 0.42(3) 3
Sb3 F37 1.43(3) 3
Sb3 F38 1.772(16) 3
Sb3 F37 1.775(18) .
Sb3 F40 1.808(15) .
Sb3 F42 1.81(7) 3
Sb3 F41 1.82(2) .
Sb3 F39 1.84(7) .
Sb3 F38 1.874(18) .
Sb3 F42 1.88(7) .
Sb3 F39 2.00(6) 3
Sb3 F40 2.014(19) 3
F37 F40 1.14(4) 3
F37 F41 1.38(4) 3
F37 Sb3 1.43(3) 3
F38 F38 0.91(7) 3
F38 Sb3 1.772(16) 3
F39 F42 0.47(12) 3
F39 Sb3 2.00(6) 3
F40 F37 1.14(4) 3
F40 Sb3 2.014(19) 3
F41 F37 1.38(4) 3
F41 Sb3 2.20(2) 3
F42 F39 0.47(12) 3
F42 Sb3 1.81(7) 3
C1L Cl3 1.13(3) 4_575
C1L C3L 1.44(5) .
C1L Cl2 1.75(2) .
C1L Cl1 1.75(2) .
C1L Cl4 1.80(4) .
C1L Cl5 1.90(4) 4_575
Cl1 C2L 0.88(2) 4_575
Cl1 Cl3 1.03(2) 4_575
Cl1 Cl5 1.16(3) 4_575
Cl1 C3L 1.42(6) .
Cl1 Cl4 1.47(2) .
Cl2 C3L 1.76(2) .
Cl2 Cl2' 1.998(19) 4_575
Cl2 Cl2 1.998(19) 4_575
Cl2 Cl4 2.115(17) .
Cl2 Cl5 2.47(2) 4_575
C2L Cl1 0.88(2) 4_575
C2L Cl4 0.89(3) 4_575
C2L C3L 1.10(5) 4_575
C2L Cl4 1.722(19) .
C2L Cl5 1.75(2) 4_575
C2L Cl3 1.786(19) .
C2L C2L 1.88(4) 4_575
Cl3 Cl1 1.03(2) 4_575
Cl3 C1L 1.13(3) 4_575
Cl3 C3L 1.76(5) 4_575
Cl3 Cl5 1.86(3) .
Cl3 Cl4 2.01(2) 4_575
Cl4 Cl5 0.43(2) 4_575
Cl4 C2L 0.89(3) 4_575
Cl4 Cl4 1.20(3) 4_575
Cl4 Cl5 1.424(18) .
Cl4 C3L 1.47(3) 4_575
Cl4 Cl3 2.01(2) 4_575
C3L Cl5 0.72(3) 4_575
C3L C2L 1.10(5) 4_575
C3L Cl4 1.47(3) 4_575
C3L C3L 1.71(8) 4_575
C3L Cl5 1.76(2) .
C3L Cl3 1.76(5) 4_575
Cl5 Cl4 0.43(2) 4_575
Cl5 C3L 0.72(3) 4_575
Cl5 Cl1 1.16(3) 4_575
Cl5 Cl5 1.54(3) 4_575
Cl5 C2L 1.75(2) 4_575
Cl5 C1L 1.90(4) 4_575
Cl5 Cl2 2.47(2) 4_575
Cl5 Cl2' 2.47(2) 4_575

loop_
_geom_hbond_atom_site_label_D
_geom_hbond_atom_site_label_H
_geom_hbond_atom_site_label_A
_geom_hbond_distance_DH
_geom_hbond_distance_HA
_geom_hbond_distance_DA
_geom_hbond_angle_DHA
_geom_hbond_site_symmetry_A
O1 H1A F25 0.996(11) 1.91(4) 2.839(8) 154(6) .
O1 H1B F31 0.998(11) 1.79(3) 2.756(8) 162(6) .
O2 H2B' F34 1.10(2) 1.79(2) 2.810(7) 152(5) 8_565
O2 H2A' F28 1.01(2) 1.81(2) 2.625(10) 135(3) .

loop_
_geom_torsion_atom_site_label_1
_geom_torsion_atom_site_label_2
_geom_torsion_atom_site_label_3
_geom_torsion_atom_site_label_4
_geom_torsion
_geom_torsion_site_symmetry_1
_geom_torsion_site_symmetry_4
N2 Ru1 P1 C17 106.5(3) . .
N1 Ru1 P1 C17 27.9(3) . .
O2 Ru1 P1 C17 -62.2(3) . .
O1 Ru1 P1 C17 -49.7(7) . .
P2 Ru1 P1 C17 -167.0(2) . .
N2 Ru1 P1 C1 -137.1(3) . .
N1 Ru1 P1 C1 144.3(3) . .
O2 Ru1 P1 C1 54.3(3) . .
O1 Ru1 P1 C1 66.7(7) . .
P2 Ru1 P1 C1 -50.6(3) . .
N2 Ru1 P1 C9 -7.6(3) . .
N1 Ru1 P1 C9 -86.2(3) . .
O2 Ru1 P1 C9 -176.2(3) . .
O1 Ru1 P1 C9 -163.8(6) . .
P2 Ru1 P1 C9 78.9(2) . .
N2 Ru1 P2 C36 45.3(3) . .
N1 Ru1 P2 C36 56.5(6) . .
O2 Ru1 P2 C36 -140.0(2) . .
O1 Ru1 P2 C36 138.9(3) . .
P1 Ru1 P2 C36 -52.3(2) . .
N2 Ru1 P2 C45 172.7(3) . .
N1 Ru1 P2 C45 -176.0(6) . .
O2 Ru1 P2 C45 -12.6(3) . .
O1 Ru1 P2 C45 -93.7(3) . .
P1 Ru1 P2 C45 75.1(2) . .
N2 Ru1 P2 C37 -66.4(3) . .
N1 Ru1 P2 C37 -55.1(6) . .
O2 Ru1 P2 C37 108.3(2) . .
O1 Ru1 P2 C37 27.2(3) . .
P1 Ru1 P2 C37 -164.0(2) . .
N2 Ru1 N1 C23 -124.1(6) . .
O2 Ru1 N1 C23 60.4(6) . .
O1 Ru1 N1 C23 142.2(6) . .
P1 Ru1 N1 C23 -25.5(6) . .
P2 Ru1 N1 C23 -135.6(6) . .
N2 Ru1 N1 C24 43.7(4) . .
O2 Ru1 N1 C24 -131.8(4) . .
O1 Ru1 N1 C24 -50.0(4) . .
P1 Ru1 N1 C24 142.3(3) . .
P2 Ru1 N1 C24 32.2(7) . .
N1 Ru1 N2 C30 147.4(6) . .
O2 Ru1 N2 C30 169.7(8) . .
O1 Ru1 N2 C30 -123.9(6) . .
P1 Ru1 N2 C30 61.1(6) . .
P2 Ru1 N2 C30 -35.7(6) . .
N1 Ru1 N2 C29 -22.5(4) . .
O2 Ru1 N2 C29 -0.2(12) . .
O1 Ru1 N2 C29 66.1(4) . .
P1 Ru1 N2 C29 -108.8(4) . .
P2 Ru1 N2 C29 154.4(4) . .
C17 P1 C1 C2 -151.5(5) . .
C9 P1 C1 C2 -48.9(6) . .
Ru1 P1 C1 C2 86.1(5) . .
C17 P1 C1 C8 32.0(6) . .
C9 P1 C1 C8 134.7(5) . .
Ru1 P1 C1 C8 -90.3(5) . .
C8 C1 C2 C3 -2.4(10) . .
P1 C1 C2 C3 -178.9(5) . .
C1 C2 C3 C5 -0.7(10) . .
C1 C2 C3 C4 179.8(6) . .
C5 C3 C4 F3 -20.5(12) . .
C2 C3 C4 F3 159.0(9) . .
C5 C3 C4 F1 108.1(9) . .
C2 C3 C4 F1 -72.4(10) . .
C5 C3 C4 F2 -142.0(8) . .
C2 C3 C4 F2 37.6(10) . .
C2 C3 C5 C6 3.3(11) . .
C4 C3 C5 C6 -177.1(7) . .
C3 C5 C6 C8 -2.8(11) . .
C3 C5 C6 C7 -179.3(7) . .
C8 C6 C7 F5 -63.3(10) . .
C5 C6 C7 F5 113.2(9) . .
C8 C6 C7 F6 173.6(7) . .
C5 C6 C7 F6 -9.8(11) . .
C8 C6 C7 F4 53.7(10) . .
C5 C6 C7 F4 -129.7(8) . .
C5 C6 C8 C1 -0.2(10) . .
C7 C6 C8 C1 176.3(6) . .
C2 C1 C8 C6 2.9(9) . .
P1 C1 C8 C6 179.3(5) . .
C17 P1 C9 C10 -65.4(6) . .
C1 P1 C9 C10 -171.0(5) . .
Ru1 P1 C9 C10 56.4(6) . .
C17 P1 C9 C16 112.8(6) . .
C1 P1 C9 C16 7.1(7) . .
Ru1 P1 C9 C16 -125.5(5) . .
C16 C9 C10 C11 2.1(11) . .
P1 C9 C10 C11 -179.7(6) . .
C9 C10 C11 C13 0.4(11) . .
C9 C10 C11 C12 -175.2(7) . .
C10 C11 C12 F8 -144.2(8) . .
C13 C11 C12 F8 40.2(11) . .
C10 C11 C12 F7 -21.1(12) . .
C13 C11 C12 F7 163.3(8) . .
C10 C11 C12 F9 98.5(8) . .
C13 C11 C12 F9 -77.1(10) . .
C10 C11 C13 C14 -2.0(12) . .
C12 C11 C13 C14 173.6(8) . .
C11 C13 C14 C16 1.2(12) . .
C11 C13 C14 C15 -178.3(8) . .
C13 C14 C15 F12 74.0(11) . .
C16 C14 C15 F12 -105.4(10) . .
C13 C14 C15 F11 -165.0(8) . .
C16 C14 C15 F11 15.5(12) . .
C13 C14 C15 F10 -45.9(11) . .
C16 C14 C15 F10 134.6(8) . .
C13 C14 C16 C9 1.3(11) . .
C15 C14 C16 C9 -179.2(7) . .
C10 C9 C16 C14 -2.9(10) . .
P1 C9 C16 C14 179.0(5) . .
C1 P1 C17 C22 -144.6(5) . .
C9 P1 C17 C22 105.3(6) . .
Ru1 P1 C17 C22 -21.1(6) . .
C1 P1 C17 C18 40.3(6) . .
C9 P1 C17 C18 -69.8(6) . .
Ru1 P1 C17 C18 163.9(5) . .
C22 C17 C18 C19 2.6(11) . .
P1 C17 C18 C19 177.9(6) . .
C17 C18 C19 C20 -1.8(12) . .
C18 C19 C20 C21 -1.4(13) . .
C19 C20 C21 C22 3.6(13) . .
C18 C17 C22 C21 -0.4(9) . .
P1 C17 C22 C21 -175.3(5) . .
C18 C17 C22 C23 168.0(6) . .
P1 C17 C22 C23 -7.0(9) . .
C20 C21 C22 C17 -2.7(11) . .
C20 C21 C22 C23 -172.0(7) . .
C24 N1 C23 C22 -163.3(6) . .
Ru1 N1 C23 C22 3.2(11) . .
C17 C22 C23 N1 20.1(10) . .
C21 C22 C23 N1 -171.3(7) . .
C23 N1 C24 C29 114.7(6) . .
Ru1 N1 C24 C29 -55.4(5) . .
C23 N1 C24 C25 -7.7(8) . .
Ru1 N1 C24 C25 -177.8(5) . .
N1 C24 C25 C26 -176.5(5) . .
C29 C24 C25 C26 63.0(7) . .
C24 C25 C26 C27 -56.5(8) . .
C25 C26 C27 C28 54.0(9) . .
C26 C27 C28 C29 -52.8(9) . .
C30 N2 C29 C24 -174.6(6) . .
Ru1 N2 C29 C24 -2.8(6) . .
C30 N2 C29 C28 61.9(7) . .
Ru1 N2 C29 C28 -126.2(5) . .
N1 C24 C29 N2 38.4(7) . .
C25 C24 C29 N2 167.0(5) . .
N1 C24 C29 C28 164.5(5) . .
C25 C24 C29 C28 -66.8(7) . .
C27 C28 C29 N2 -177.2(6) . .
C27 C28 C29 C24 58.9(7) . .
C29 N2 C30 C31 174.6(6) . .
Ru1 N2 C30 C31 4.8(10) . .
N2 C30 C31 C32 -159.2(7) . .
N2 C30 C31 C36 21.0(11) . .
C36 C31 C32 C33 -2.8(11) . .
C30 C31 C32 C33 177.4(7) . .
C31 C32 C33 C34 2.3(12) . .
C32 C33 C34 C35 -0.5(13) . .
C33 C34 C35 C36 -0.9(12) . .
C34 C35 C36 C31 0.4(11) . .
C34 C35 C36 P2 176.7(6) . .
C32 C31 C36 C35 1.4(10) . .
C30 C31 C36 C35 -178.8(6) . .
C32 C31 C36 P2 -175.2(5) . .
C30 C31 C36 P2 4.6(9) . .
C45 P2 C36 C35 3.1(7) . .
C37 P2 C36 C35 -98.1(6) . .
Ru1 P2 C36 C35 142.8(6) . .
C45 P2 C36 C31 179.4(5) . .
C37 P2 C36 C31 78.2(5) . .
Ru1 P2 C36 C31 -40.9(5) . .
C36 P2 C37 C38 -11.3(6) . .
C45 P2 C37 C38 -118.5(6) . .
Ru1 P2 C37 C38 104.4(5) . .
C36 P2 C37 C44 165.2(5) . .
C45 P2 C37 C44 58.0(5) . .
Ru1 P2 C37 C44 -79.1(5) . .
C44 C37 C38 C39 1.6(10) . .
P2 C37 C38 C39 178.1(6) . .
C37 C38 C39 C41 0.2(11) . .
C37 C38 C39 C40 -177.7(7) . .
C38 C39 C40 F13 155.2(9) . .
C41 C39 C40 F13 -22.8(13) . .
C38 C39 C40 F14 -83.3(10) . .
C41 C39 C40 F14 98.8(9) . .
C38 C39 C40 F15 37.1(12) . .
C41 C39 C40 F15 -140.8(8) . .
C38 C39 C41 C42 -0.7(11) . .
C40 C39 C41 C42 177.3(8) . .
C39 C41 C42 C44 -0.7(11) . .
C39 C41 C42 C43 -177.6(7) . .
C44 C42 C43 F17 49.1(11) . .
C41 C42 C43 F17 -133.9(9) . .
C44 C42 C43 F18 -69.6(11) . .
C41 C42 C43 F18 107.5(9) . .
C44 C42 C43 F16 173.9(8) . .
C41 C42 C43 F16 -9.0(12) . .
C41 C42 C44 C37 2.5(10) . .
C43 C42 C44 C37 179.5(7) . .
C38 C37 C44 C42 -2.8(9) . .
P2 C37 C44 C42 -179.6(5) . .
C36 P2 C45 C52 123.7(5) . .
C37 P2 C45 C52 -132.1(5) . .
Ru1 P2 C45 C52 -4.9(6) . .
C36 P2 C45 C46 -58.2(6) . .
C37 P2 C45 C46 46.0(5) . .
Ru1 P2 C45 C46 173.2(4) . .
C52 C45 C46 C47 -1.6(9) . .
P2 C45 C46 C47 -179.7(5) . .
C45 C46 C47 C49 2.4(10) . .
C45 C46 C47 C48 -176.0(7) . .
C49 C47 C48 F21 -56.0(11) . .
C46 C47 C48 F21 122.5(9) . .
C49 C47 C48 F19 -179.0(7) . .
C46 C47 C48 F19 -0.6(11) . .
C49 C47 C48 F20 62.6(10) . .
C46 C47 C48 F20 -118.9(8) . .
C46 C47 C49 C50 -0.3(11) . .
C48 C47 C49 C50 178.1(7) . .
C47 C49 C50 C52 -2.7(10) . .
C47 C49 C50 C51 177.1(7) . .
C49 C50 C51 F23 -59.7(9) . .
C52 C50 C51 F23 120.1(8) . .
C49 C50 C51 F24 178.1(7) . .
C52 C50 C51 F24 -2.1(10) . .
C49 C50 C51 F22 59.7(10) . .
C52 C50 C51 F22 -120.5(8) . .
C46 C45 C52 C50 -1.4(9) . .
P2 C45 C52 C50 176.8(4) . .
C49 C50 C52 C45 3.5(9) . .
C51 C50 C52 C45 -176.3(6) . .
Sb1' F25 Sb1 F30 -90(12) . .
Sb1' F25 Sb1 F27 24(3) . .
Sb1' F25 Sb1 F26 120(4) . .
Sb1' F25 Sb1 F28 -66(3) . .
Sb1' F25 Sb1 F29 -151(4) . .
Sb1 F25 Sb1' F26' -17(3) . .
Sb1 F25 Sb1' F29' 70(3) . .
Sb1 F25 Sb1' F28' 162(4) . .
Sb1 F25 Sb1' F27' -106(4) . .
Sb1 F25 Sb1' F30' -28(8) . .
Sb3 Sb3 F37 F40 121(6) 3 3
F37 Sb3 F37 F40 -6(2) 3 3
F38 Sb3 F37 F40 165(3) 3 3
F40 Sb3 F37 F40 -18(3) . 3
F42 Sb3 F37 F40 -113(3) 3 3
F41 Sb3 F37 F40 -41(30) . 3
F39 Sb3 F37 F40 -107(2) . 3
F38 Sb3 F37 F40 162(2) . 3
F42 Sb3 F37 F40 75(2) . 3
F39 Sb3 F37 F40 81(2) 3 3
Sb3 Sb3 F37 F41 -37(5) 3 3
F37 Sb3 F37 F41 -164(2) 3 3
F38 Sb3 F37 F41 7(3) 3 3
F40 Sb3 F37 F41 -175.8(17) . 3
F42 Sb3 F37 F41 89.6(19) 3 3
F41 Sb3 F37 F41 161(29) . 3
F39 Sb3 F37 F41 95.0(18) . 3
F38 Sb3 F37 F41 4.4(19) . 3
F42 Sb3 F37 F41 -82.6(18) . 3
F39 Sb3 F37 F41 -77.2(18) 3 3
F40 Sb3 F37 F41 -158(3) 3 3
F37 Sb3 F37 Sb3 -127(7) 3 3
F38 Sb3 F37 Sb3 44(5) 3 3
F40 Sb3 F37 Sb3 -139(6) . 3
F42 Sb3 F37 Sb3 127(6) 3 3
F41 Sb3 F37 Sb3 -162(32) . 3
F39 Sb3 F37 Sb3 132(6) . 3
F38 Sb3 F37 Sb3 42(5) . 3
F42 Sb3 F37 Sb3 -45(6) . 3
F39 Sb3 F37 Sb3 -40(5) 3 3
F40 Sb3 F37 Sb3 -121(6) 3 3
Sb3 Sb3 F38 F38 -164(7) 3 3
F37 Sb3 F38 F38 -18(7) 3 3
F37 Sb3 F38 F38 175(5) . 3
F40 Sb3 F38 F38 -1(34) . 3
F42 Sb3 F38 F38 102(6) 3 3
F41 Sb3 F38 F38 -3(5) . 3
F39 Sb3 F38 F38 88(6) . 3
F42 Sb3 F38 F38 -89(6) . 3
F39 Sb3 F38 F38 -102(6) 3 3
F40 Sb3 F38 F38 -173(5) 3 3
F37 Sb3 F38 Sb3 146(6) 3 3
F38 Sb3 F38 Sb3 164(7) 3 3
F37 Sb3 F38 Sb3 -21(4) . 3
F40 Sb3 F38 Sb3 162(32) . 3
F42 Sb3 F38 Sb3 -95(4) 3 3
F41 Sb3 F38 Sb3 160(4) . 3
F39 Sb3 F38 Sb3 -109(4) . 3
F42 Sb3 F38 Sb3 74(4) . 3
F39 Sb3 F38 Sb3 62(4) 3 3
F40 Sb3 F38 Sb3 -9(3) 3 3
Sb3 Sb3 F39 F42 2(6) 3 3
F37 Sb3 F39 F42 -150(6) 3 3
F38 Sb3 F39 F42 100(6) 3 3
F37 Sb3 F39 F42 -21(6) . 3
F40 Sb3 F39 F42 -113(6) . 3
F41 Sb3 F39 F42 161(6) . 3
F38 Sb3 F39 F42 71(6) . 3
F42 Sb3 F39 F42 120(53) . 3
F39 Sb3 F39 F42 19(12) 3 3
F40 Sb3 F39 F42 -54(6) 3 3
F37 Sb3 F39 Sb3 -152(2) 3 3
F38 Sb3 F39 Sb3 97.7(12) 3 3
F37 Sb3 F39 Sb3 -23.1(16) . 3
F40 Sb3 F39 Sb3 -114.6(10) . 3
F42 Sb3 F39 Sb3 -2(6) 3 3
F41 Sb3 F39 Sb3 159.6(11) . 3
F38 Sb3 F39 Sb3 68.9(11) . 3
F42 Sb3 F39 Sb3 118(54) . 3
F39 Sb3 F39 Sb3 17(7) 3 3
F40 Sb3 F39 Sb3 -55.9(9) 3 3
Sb3 Sb3 F40 F37 144(5) 3 3
F38 Sb3 F40 F37 -19(4) 3 3
F37 Sb3 F40 F37 165.4(19) . 3
F42 Sb3 F40 F37 -121(3) 3 3
F41 Sb3 F40 F37 -16(2) . 3
F39 Sb3 F40 F37 -107(3) . 3
F38 Sb3 F40 F37 -18(31) . 3
F42 Sb3 F40 F37 70(3) . 3
F39 Sb3 F40 F37 82(3) 3 3
F40 Sb3 F40 F37 154(3) 3 3
F37 Sb3 F40 Sb3 -144(5) 3 3
F38 Sb3 F40 Sb3 -163(7) 3 3
F37 Sb3 F40 Sb3 21(4) . 3
F42 Sb3 F40 Sb3 95(5) 3 3
F41 Sb3 F40 Sb3 -160(5) . 3
F39 Sb3 F40 Sb3 109(5) . 3
F38 Sb3 F40 Sb3 -162(33) . 3
F42 Sb3 F40 Sb3 -74(5) . 3
F39 Sb3 F40 Sb3 -62(5) 3 3
F40 Sb3 F40 Sb3 10(4) 3 3
Sb3 Sb3 F41 F37 -124(7) 3 3
F38 Sb3 F41 F37 -169(2) 3 3
F37 Sb3 F41 F37 37(31) . 3
F40 Sb3 F41 F37 13.1(17) . 3
F42 Sb3 F41 F37 107(2) 3 3
F39 Sb3 F41 F37 102.2(19) . 3
F38 Sb3 F41 F37 -167(2) . 3
F42 Sb3 F41 F37 -80.3(18) . 3
F39 Sb3 F41 F37 -85.1(18) 3 3
F40 Sb3 F41 F37 -2(3) 3 3
F37 Sb3 F41 Sb3 124(7) 3 3
F38 Sb3 F41 Sb3 -45(7) 3 3
F37 Sb3 F41 Sb3 160(35) . 3
F40 Sb3 F41 Sb3 137(7) . 3
F42 Sb3 F41 Sb3 -129(7) 3 3
F39 Sb3 F41 Sb3 -134(7) . 3
F38 Sb3 F41 Sb3 -43(7) . 3
F42 Sb3 F41 Sb3 43(7) . 3
F39 Sb3 F41 Sb3 39(7) 3 3
F40 Sb3 F41 Sb3 122(8) 3 3
Sb3 Sb3 F42 F39 2(6) 3 3
F37 Sb3 F42 F39 152(6) 3 3
F38 Sb3 F42 F39 -97(6) 3 3
F37 Sb3 F42 F39 24(6) . 3
F40 Sb3 F42 F39 115(6) . 3
F42 Sb3 F42 F39 -11(12) 3 3
F41 Sb3 F42 F39 -159(6) . 3
F39 Sb3 F42 F39 -117(55) . 3
F38 Sb3 F42 F39 -68(6) . 3
F40 Sb3 F42 F39 57(6) 3 3
F37 Sb3 F42 Sb3 151(2) 3 3
F38 Sb3 F42 Sb3 -98.7(12) 3 3
F37 Sb3 F42 Sb3 21.9(16) . 3
F40 Sb3 F42 Sb3 113.7(10) . 3
F42 Sb3 F42 Sb3 -13(7) 3 3
F41 Sb3 F42 Sb3 -160.7(11) . 3
F39 Sb3 F42 Sb3 -119(54) . 3
F38 Sb3 F42 Sb3 -69.8(11) . 3
F39 Sb3 F42 Sb3 -2(6) 3 3
F40 Sb3 F42 Sb3 55.0(9) 3 3
Cl3 C1L Cl1 C2L -172(4) 4_575 4_575
C3L C1L Cl1 C2L 17(6) . 4_575
Cl2 C1L Cl1 C2L 46(4) . 4_575
Cl4 C1L Cl1 C2L 6(3) . 4_575
Cl5 C1L Cl1 C2L -1(3) 4_575 4_575
C3L C1L Cl1 Cl3 -172(6) . 4_575
Cl2 C1L Cl1 Cl3 -143(5) . 4_575
Cl4 C1L Cl1 Cl3 178(4) . 4_575
Cl5 C1L Cl1 Cl3 171(4) 4_575 4_575
Cl3 C1L Cl1 Cl5 -171(4) 4_575 4_575
C3L C1L Cl1 Cl5 17(5) . 4_575
Cl2 C1L Cl1 Cl5 46(3) . 4_575
Cl4 C1L Cl1 Cl5 6.6(13) . 4_575
Cl3 C1L Cl1 C3L 172(6) 4_575 .
Cl2 C1L Cl1 C3L 29(5) . .
Cl4 C1L Cl1 C3L -11(5) . .
Cl5 C1L Cl1 C3L -17(5) 4_575 .
Cl3 C1L Cl1 Cl4 -178(4) 4_575 .
C3L C1L Cl1 Cl4 11(5) . .
Cl2 C1L Cl1 Cl4 40(3) . .
Cl5 C1L Cl1 Cl4 -6.6(13) 4_575 .
Cl3 C1L Cl2 C3L -54(7) 4_575 .
Cl1 C1L Cl2 C3L -25(5) . .
Cl4 C1L Cl2 C3L 6(5) . .
Cl5 C1L Cl2 C3L 1(5) 4_575 .
Cl3 C1L Cl2 Cl2' -101(6) 4_575 4_575
C3L C1L Cl2 Cl2' -47(5) . 4_575
Cl1 C1L Cl2 Cl2' -71(3) . 4_575
Cl4 C1L Cl2 Cl2' -41.1(19) . 4_575
Cl5 C1L Cl2 Cl2' -45(2) 4_575 4_575
Cl3 C1L Cl2 Cl2 -101(6) 4_575 4_575
C3L C1L Cl2 Cl2 -47(5) . 4_575
Cl1 C1L Cl2 Cl2 -71(3) . 4_575
Cl4 C1L Cl2 Cl2 -41.1(19) . 4_575
Cl5 C1L Cl2 Cl2 -45(2) 4_575 4_575
Cl3 C1L Cl2 Cl4 -60(5) 4_575 .
C3L C1L Cl2 Cl4 -6(5) . .
Cl1 C1L Cl2 Cl4 -30.2(19) . .
Cl5 C1L Cl2 Cl4 -4.4(11) 4_575 .
Cl3 C1L Cl2 Cl5 -56(5) 4_575 4_575
C3L C1L Cl2 Cl5 -1(5) . 4_575
Cl1 C1L Cl2 Cl5 -25.9(18) . 4_575
Cl4 C1L Cl2 Cl5 4.4(10) . 4_575
Cl4 C2L Cl3 Cl1 164(7) 4_575 4_575
C3L C2L Cl3 Cl1 154(9) 4_575 4_575
Cl4 C2L Cl3 Cl1 146(7) . 4_575
Cl5 C2L Cl3 Cl1 143(7) 4_575 4_575
C2L C2L Cl3 Cl1 152(12) 4_575 4_575
Cl1 C2L Cl3 C1L -168(6) 4_575 4_575
Cl4 C2L Cl3 C1L -4(4) 4_575 4_575
C3L C2L Cl3 C1L -15(7) 4_575 4_575
Cl4 C2L Cl3 C1L -23(4) . 4_575
Cl5 C2L Cl3 C1L -25(5) 4_575 4_575
C2L C2L Cl3 C1L -16(9) 4_575 4_575
Cl1 C2L Cl3 C3L -154(9) 4_575 4_575
Cl4 C2L Cl3 C3L 10(6) 4_575 4_575
Cl4 C2L Cl3 C3L -8(5) . 4_575
Cl5 C2L Cl3 C3L -11(5) 4_575 4_575
C2L C2L Cl3 C3L -2(8) 4_575 4_575
Cl1 C2L Cl3 Cl5 -175(9) 4_575 .
Cl4 C2L Cl3 Cl5 -11(4) 4_575 .
C3L C2L Cl3 Cl5 -21(7) 4_575 .
Cl4 C2L Cl3 Cl5 -29(3) . .
Cl5 C2L Cl3 Cl5 -32(4) 4_575 .
C2L C2L Cl3 Cl5 -23(4) 4_575 .
Cl1 C2L Cl3 Cl4 -164(7) 4_575 4_575
C3L C2L Cl3 Cl4 -10(6) 4_575 4_575
Cl4 C2L Cl3 Cl4 -18.2(18) . 4_575
Cl5 C2L Cl3 Cl4 -20.9(19) 4_575 4_575
C2L C2L Cl3 Cl4 -12(6) 4_575 4_575
C2L Cl1 Cl4 Cl5 -20(7) 4_575 4_575
Cl3 Cl1 Cl4 Cl5 148(6) 4_575 4_575
C3L Cl1 Cl4 Cl5 179(100) . 4_575
C1L Cl1 Cl4 Cl5 150(6) . 4_575
Cl3 Cl1 Cl4 C2L 168(5) 4_575 4_575
Cl5 Cl1 Cl4 C2L 20(7) 4_575 4_575
C3L Cl1 Cl4 C2L -161(14) . 4_575
C1L Cl1 Cl4 C2L 170(5) . 4_575
C2L Cl1 Cl4 Cl4 42(5) 4_575 4_575
Cl3 Cl1 Cl4 Cl4 -150(2) 4_575 4_575
Cl5 Cl1 Cl4 Cl4 62(4) 4_575 4_575
C3L Cl1 Cl4 Cl4 -119(14) . 4_575
C1L Cl1 Cl4 Cl4 -148(3) . 4_575
C2L Cl1 Cl4 Cl5 28(5) 4_575 .
Cl3 Cl1 Cl4 Cl5 -164.1(15) 4_575 .
Cl5 Cl1 Cl4 Cl5 48(6) 4_575 .
C3L Cl1 Cl4 Cl5 -133(13) . .
C1L Cl1 Cl4 Cl5 -163(2) . .
C2L Cl1 Cl4 C3L 44(9) 4_575 4_575
Cl3 Cl1 Cl4 C3L -148(9) 4_575 4_575
Cl5 Cl1 Cl4 C3L 64(10) 4_575 4_575
C3L Cl1 Cl4 C3L -116(7) . 4_575
C1L Cl1 Cl4 C3L -146(9) . 4_575
C2L Cl1 Cl4 C2L 13(6) 4_575 .
Cl3 Cl1 Cl4 C2L -178(2) 4_575 .
Cl5 Cl1 Cl4 C2L 33(5) 4_575 .
C3L Cl1 Cl4 C2L -147(14) . .
C1L Cl1 Cl4 C2L -177(2) . .
C2L Cl1 Cl4 C1L -170(5) 4_575 .
Cl3 Cl1 Cl4 C1L -1(2) 4_575 .
Cl5 Cl1 Cl4 C1L -150(6) 4_575 .
C3L Cl1 Cl4 C1L 30(13) . .
C2L Cl1 Cl4 Cl3 -168(5) 4_575 4_575
Cl5 Cl1 Cl4 Cl3 -148(6) 4_575 4_575
C3L Cl1 Cl4 Cl3 31(13) . 4_575
C1L Cl1 Cl4 Cl3 1(2) . 4_575
C2L Cl1 Cl4 Cl2 160(4) 4_575 .
Cl3 Cl1 Cl4 Cl2 -32(2) 4_575 .
Cl5 Cl1 Cl4 Cl2 180(100) 4_575 .
C3L Cl1 Cl4 Cl2 -1(13) . .
C1L Cl1 Cl4 Cl2 -30.6(19) . .
Cl1 C2L Cl4 Cl5 -151(7) 4_575 4_575
Cl4 C2L Cl4 Cl5 158(6) 4_575 4_575
C3L C2L Cl4 Cl5 178(8) 4_575 4_575
Cl3 C2L Cl4 Cl5 -173(4) . 4_575
C2L C2L Cl4 Cl5 12(4) 4_575 4_575
Cl1 C2L Cl4 C2L -163(8) 4_575 4_575
Cl4 C2L Cl4 C2L 146(5) 4_575 4_575
C3L C2L Cl4 C2L 166(8) 4_575 4_575
Cl5 C2L Cl4 C2L -12(4) 4_575 4_575
Cl3 C2L Cl4 C2L 174(5) . 4_575
Cl1 C2L Cl4 Cl4 51(6) 4_575 4_575
C3L C2L Cl4 Cl4 20(7) 4_575 4_575
Cl5 C2L Cl4 Cl4 -158(6) 4_575 4_575
Cl3 C2L Cl4 Cl4 29(2) . 4_575
C2L C2L Cl4 Cl4 -146(5) 4_575 4_575
Cl1 C2L Cl4 Cl5 66(6) 4_575 .
Cl4 C2L Cl4 Cl5 15(5) 4_575 .
C3L C2L Cl4 Cl5 34(8) 4_575 .
Cl5 C2L Cl4 Cl5 -143(6) 4_575 .
Cl3 C2L Cl4 Cl5 43(5) . .
C2L C2L Cl4 Cl5 -131(8) 4_575 .
Cl1 C2L Cl4 Cl1 -171(6) 4_575 .
Cl4 C2L Cl4 Cl1 138(3) 4_575 .
C3L C2L Cl4 Cl1 158(6) 4_575 .
Cl5 C2L Cl4 Cl1 -20(3) 4_575 .
Cl3 C2L Cl4 Cl1 167(2) . .
C2L C2L Cl4 Cl1 -7(3) 4_575 .
Cl1 C2L Cl4 C3L 31(7) 4_575 4_575
Cl4 C2L Cl4 C3L -20(7) 4_575 4_575
Cl5 C2L Cl4 C3L -178(8) 4_575 4_575
Cl3 C2L Cl4 C3L 9(6) . 4_575
C2L C2L Cl4 C3L -166(8) 4_575 4_575
Cl1 C2L Cl4 C1L 56(40) 4_575 .
Cl4 C2L Cl4 C1L 5(38) 4_575 .
C3L C2L Cl4 C1L 25(40) 4_575 .
Cl5 C2L Cl4 C1L -153(39) 4_575 .
Cl3 C2L Cl4 C1L 34(39) . .
C2L C2L Cl4 C1L -140(36) 4_575 .
Cl1 C2L Cl4 Cl3 -172(5) 4_575 4_575
Cl4 C2L Cl4 Cl3 137(3) 4_575 4_575
C3L C2L Cl4 Cl3 157(6) 4_575 4_575
Cl5 C2L Cl4 Cl3 -21(3) 4_575 4_575
Cl3 C2L Cl4 Cl3 165.4(14) . 4_575
C2L C2L Cl4 Cl3 -9(4) 4_575 4_575
Cl1 C2L Cl4 Cl2 49(7) 4_575 .
Cl4 C2L Cl4 Cl2 -2(3) 4_575 .
C3L C2L Cl4 Cl2 18(7) 4_575 .
Cl5 C2L Cl4 Cl2 -160(5) 4_575 .
Cl3 C2L Cl4 Cl2 27(4) . .
C2L C2L Cl4 Cl2 -147(2) 4_575 .
Cl3 C1L Cl4 Cl5 -17(5) 4_575 4_575
C3L C1L Cl4 Cl5 -124(25) . 4_575
Cl2 C1L Cl4 Cl5 -160(4) . 4_575
Cl1 C1L Cl4 Cl5 -18(4) . 4_575
Cl3 C1L Cl4 C2L -4(4) 4_575 4_575
C3L C1L Cl4 C2L -111(25) . 4_575
Cl2 C1L Cl4 C2L -148(3) . 4_575
Cl1 C1L Cl4 C2L -6(3) . 4_575
Cl5 C1L Cl4 C2L 12(4) 4_575 4_575
Cl3 C1L Cl4 Cl4 141(3) 4_575 4_575
C3L C1L Cl4 Cl4 34(24) . 4_575
Cl2 C1L Cl4 Cl4 -2(5) . 4_575
Cl1 C1L Cl4 Cl4 139(4) . 4_575
Cl5 C1L Cl4 Cl4 158(8) 4_575 4_575
Cl3 C1L Cl4 Cl5 128(5) 4_575 .
C3L C1L Cl4 Cl5 22(24) . .
Cl2 C1L Cl4 Cl5 -15(7) . .
Cl1 C1L Cl4 Cl5 127(6) . .
Cl5 C1L Cl4 Cl5 145(8) 4_575 .
Cl3 C1L Cl4 Cl1 1(2) 4_575 .
C3L C1L Cl4 Cl1 -106(25) . .
Cl2 C1L Cl4 Cl1 -142(2) . .
Cl5 C1L Cl4 Cl1 18(4) 4_575 .
Cl3 C1L Cl4 C3L 159(6) 4_575 4_575
C3L C1L Cl4 C3L 52(30) . 4_575
Cl2 C1L Cl4 C3L 16(7) . 4_575
Cl1 C1L Cl4 C3L 158(6) . 4_575
Cl5 C1L Cl4 C3L 176(8) 4_575 4_575
Cl3 C1L Cl4 C2L 136(36) 4_575 .
C3L C1L Cl4 C2L 29(40) . .
Cl2 C1L Cl4 C2L -7(38) . .
Cl1 C1L Cl4 C2L 134(37) . .
Cl5 C1L Cl4 C2L 153(40) 4_575 .
C3L C1L Cl4 Cl3 -107(25) . 4_575
Cl2 C1L Cl4 Cl3 -143(4) . 4_575
Cl1 C1L Cl4 Cl3 -1(2) . 4_575
Cl5 C1L Cl4 Cl3 17(5) 4_575 4_575
Cl3 C1L Cl4 Cl2 143(4) 4_575 .
C3L C1L Cl4 Cl2 36(25) . .
Cl1 C1L Cl4 Cl2 142(2) . .
Cl5 C1L Cl4 Cl2 160(4) 4_575 .
C1L Cl2 Cl4 Cl5 36(7) . 4_575
C3L Cl2 Cl4 Cl5 2(24) . 4_575
Cl2' Cl2 Cl4 Cl5 179(100) 4_575 4_575
Cl2 Cl2 Cl4 Cl5 179(100) 4_575 4_575
C1L Cl2 Cl4 C2L 52(4) . 4_575
C3L Cl2 Cl4 C2L 18(24) . 4_575
Cl2' Cl2 Cl4 C2L -165(4) 4_575 4_575
Cl2 Cl2 Cl4 C2L -165(4) 4_575 4_575
Cl5 Cl2 Cl4 C2L 16(7) 4_575 4_575
C1L Cl2 Cl4 Cl4 179(3) . 4_575
C3L Cl2 Cl4 Cl4 145(25) . 4_575
Cl2' Cl2 Cl4 Cl4 -37.5(13) 4_575 4_575
Cl2 Cl2 Cl4 Cl4 -37.5(13) 4_575 4_575
Cl5 Cl2 Cl4 Cl4 143(8) 4_575 4_575
C1L Cl2 Cl4 Cl5 175(2) . .
C3L Cl2 Cl4 Cl5 142(25) . .
Cl2' Cl2 Cl4 Cl5 -40.9(8) 4_575 .
Cl2 Cl2 Cl4 Cl5 -40.9(8) 4_575 .
Cl5 Cl2 Cl4 Cl5 140(7) 4_575 .
C1L Cl2 Cl4 Cl1 35(2) . .
C3L Cl2 Cl4 Cl1 2(24) . .
Cl2' Cl2 Cl4 Cl1 179.1(12) 4_575 .
Cl2 Cl2 Cl4 Cl1 179.1(12) 4_575 .
Cl5 Cl2 Cl4 Cl1 0(7) 4_575 .
C1L Cl2 Cl4 C3L -169(4) . 4_575
C3L Cl2 Cl4 C3L 157(21) . 4_575
Cl2' Cl2 Cl4 C3L -25(3) 4_575 4_575
Cl2 Cl2 Cl4 C3L -25(3) 4_575 4_575
Cl5 Cl2 Cl4 C3L 155(8) 4_575 4_575
C1L Cl2 Cl4 C2L 179(3) . .
C3L Cl2 Cl4 C2L 146(25) . .
Cl2' Cl2 Cl4 C2L -36.8(18) 4_575 .
Cl2 Cl2 Cl4 C2L -36.8(18) 4_575 .
Cl5 Cl2 Cl4 C2L 144(8) 4_575 .
C3L Cl2 Cl4 C1L -34(24) . .
Cl2' Cl2 Cl4 C1L 144(2) 4_575 .
Cl2 Cl2 Cl4 C1L 144(2) 4_575 .
Cl5 Cl2 Cl4 C1L -36(7) 4_575 .
C1L Cl2 Cl4 Cl3 20(2) . 4_575
C3L Cl2 Cl4 Cl3 -14(24) . 4_575
Cl2' Cl2 Cl4 Cl3 163.7(9) 4_575 4_575
Cl2 Cl2 Cl4 Cl3 163.7(9) 4_575 4_575
Cl5 Cl2 Cl4 Cl3 -16(7) 4_575 4_575
C2L Cl1 C3L Cl5 -14(5) 4_575 4_575
Cl3 Cl1 C3L Cl5 150(7) 4_575 4_575
Cl4 Cl1 C3L Cl5 0(7) . 4_575
C1L Cl1 C3L Cl5 145(10) . 4_575
Cl3 Cl1 C3L C2L 164(5) 4_575 4_575
Cl5 Cl1 C3L C2L 14(5) 4_575 4_575
Cl4 Cl1 C3L C2L 14(10) . 4_575
C1L Cl1 C3L C2L 159(8) . 4_575
C2L Cl1 C3L C1L -159(8) 4_575 .
Cl3 Cl1 C3L C1L 5(4) 4_575 .
Cl5 Cl1 C3L C1L -145(10) 4_575 .
Cl4 Cl1 C3L C1L -145(16) . .
C2L Cl1 C3L Cl4 20(4) 4_575 4_575
Cl3 Cl1 C3L Cl4 -177(6) 4_575 4_575
Cl5 Cl1 C3L Cl4 33.7(17) 4_575 4_575
Cl4 Cl1 C3L Cl4 33(7) . 4_575
C1L Cl1 C3L Cl4 178(9) . 4_575
C2L Cl1 C3L C3L 15(9) 4_575 4_575
Cl3 Cl1 C3L C3L 179(12) 4_575 4_575
Cl5 Cl1 C3L C3L 29(6) 4_575 4_575
Cl4 Cl1 C3L C3L 28(3) . 4_575
C1L Cl1 C3L C3L 173(16) . 4_575
C2L Cl1 C3L Cl5 17(3) 4_575 .
Cl3 Cl1 C3L Cl5 -180(5) 4_575 .
Cl5 Cl1 C3L Cl5 31(3) 4_575 .
Cl4 Cl1 C3L Cl5 30(8) . .
C1L Cl1 C3L Cl5 175(8) . .
C2L Cl1 C3L Cl2 165(11) 4_575 .
Cl3 Cl1 C3L Cl2 -31(7) 4_575 .
Cl5 Cl1 C3L Cl2 179(100) 4_575 .
Cl4 Cl1 C3L Cl2 179(100) . .
C1L Cl1 C3L Cl2 -37(5) . .
C2L Cl1 C3L Cl3 -164(5) 4_575 4_575
Cl5 Cl1 C3L Cl3 -150(7) 4_575 4_575
Cl4 Cl1 C3L Cl3 -150(13) . 4_575
C1L Cl1 C3L Cl3 -5(4) . 4_575
Cl3 C1L C3L Cl5 -38(13) 4_575 4_575
Cl2 C1L C3L Cl5 176(15) . 4_575
Cl1 C1L C3L Cl5 -33(10) . 4_575
Cl4 C1L C3L Cl5 34(13) . 4_575
Cl3 C1L C3L C2L -19(9) 4_575 4_575
Cl2 C1L C3L C2L -165(10) . 4_575
Cl1 C1L C3L C2L -14(6) . 4_575
Cl4 C1L C3L C2L 54(17) . 4_575
Cl5 C1L C3L C2L 19(6) 4_575 4_575
Cl3 C1L C3L Cl1 -5(4) 4_575 .
Cl2 C1L C3L Cl1 -151(5) . .
Cl4 C1L C3L Cl1 68(22) . .
Cl5 C1L C3L Cl1 33(10) 4_575 .
Cl3 C1L C3L Cl4 -179(100) 4_575 4_575
Cl2 C1L C3L Cl4 35(27) . 4_575
Cl1 C1L C3L Cl4 -174(31) . 4_575
Cl4 C1L C3L Cl4 -107(51) . 4_575
Cl5 C1L C3L Cl4 -141(41) 4_575 4_575
Cl3 C1L C3L C3L -174(20) 4_575 4_575
Cl2 C1L C3L C3L 40(19) . 4_575
Cl1 C1L C3L C3L -170(23) . 4_575
Cl4 C1L C3L C3L -102(44) . 4_575
Cl5 C1L C3L C3L -136(33) 4_575 4_575
Cl3 C1L C3L Cl5 -135(29) 4_575 .
Cl2 C1L C3L Cl5 79(29) . .
Cl1 C1L C3L Cl5 -130(32) . .
Cl4 C1L C3L Cl5 -63(46) . .
Cl5 C1L C3L Cl5 -97(39) 4_575 .
Cl3 C1L C3L Cl2 146(4) 4_575 .
Cl1 C1L C3L Cl2 151(5) . .
Cl4 C1L C3L Cl2 -142(26) . .
Cl5 C1L C3L Cl2 -176(15) 4_575 .
Cl2 C1L C3L Cl3 -146(4) . 4_575
Cl1 C1L C3L Cl3 5(4) . 4_575
Cl4 C1L C3L Cl3 72(25) . 4_575
Cl5 C1L C3L Cl3 38(13) 4_575 4_575
C1L Cl2 C3L Cl5 -150(100) . 4_575
Cl2' Cl2 C3L Cl5 -9(100) 4_575 4_575
Cl2 Cl2 C3L Cl5 -9(100) 4_575 4_575
Cl4 Cl2 C3L Cl5 -7(86) . 4_575
C1L Cl2 C3L C2L 80(13) . 4_575
Cl2' Cl2 C3L C2L -140(14) 4_575 4_575
Cl2 Cl2 C3L C2L -140(14) 4_575 4_575
Cl4 Cl2 C3L C2L -137(35) . 4_575
Cl5 Cl2 C3L C2L -131(100) 4_575 4_575
C1L Cl2 C3L Cl1 39(5) . .
Cl2' Cl2 C3L Cl1 180(8) 4_575 .
Cl2 Cl2 C3L Cl1 180(8) 4_575 .
Cl4 Cl2 C3L Cl1 -178(100) . .
Cl5 Cl2 C3L Cl1 -171(100) 4_575 .
Cl2' Cl2 C3L C1L 140(4) 4_575 .
Cl2 Cl2 C3L C1L 140(4) 4_575 .
Cl4 Cl2 C3L C1L 143(27) . .
Cl5 Cl2 C3L C1L 150(100) 4_575 .
C1L Cl2 C3L Cl4 -171(8) . 4_575
Cl2' Cl2 C3L Cl4 -31(5) 4_575 4_575
Cl2 Cl2 C3L Cl4 -31(5) 4_575 4_575
Cl4 Cl2 C3L Cl4 -28(19) . 4_575
Cl5 Cl2 C3L Cl4 -22(100) 4_575 4_575
C1L Cl2 C3L C3L -162(10) . 4_575
Cl2' Cl2 C3L C3L -22(6) 4_575 4_575
Cl2 Cl2 C3L C3L -22(6) 4_575 4_575
Cl4 Cl2 C3L C3L -19(17) . 4_575
Cl5 Cl2 C3L C3L -13(100) 4_575 4_575
C1L Cl2 C3L Cl5 -174(9) . .
Cl2' Cl2 C3L Cl5 -33(5) 4_575 .
Cl2 Cl2 C3L Cl5 -33(5) 4_575 .
Cl4 Cl2 C3L Cl5 -31(19) . .
Cl5 Cl2 C3L Cl5 -24(100) 4_575 .
C1L Cl2 C3L Cl3 21(3) . 4_575
Cl2' Cl2 C3L Cl3 162(4) 4_575 4_575
Cl2 Cl2 C3L Cl3 162(4) 4_575 4_575
Cl4 Cl2 C3L Cl3 164(28) . 4_575
Cl5 Cl2 C3L Cl3 171(100) 4_575 4_575
Cl5 Cl4 Cl5 Cl4 170(9) 4_575 4_575
C2L Cl4 Cl5 Cl4 158(6) 4_575 4_575
Cl1 Cl4 Cl5 Cl4 143(6) . 4_575
C3L Cl4 Cl5 Cl4 -21(10) 4_575 4_575
C2L Cl4 Cl5 Cl4 -153(10) . 4_575
C1L Cl4 Cl5 Cl4 25(7) . 4_575
Cl3 Cl4 Cl5 Cl4 125(6) 4_575 4_575
Cl2 Cl4 Cl5 Cl4 12(5) . 4_575
Cl5 Cl4 Cl5 C3L -169(11) 4_575 4_575
C2L Cl4 Cl5 C3L 179(10) 4_575 4_575
Cl4 Cl4 Cl5 C3L 21(10) 4_575 4_575
Cl1 Cl4 Cl5 C3L 164(9) . 4_575
C2L Cl4 Cl5 C3L -132(11) . 4_575
C1L Cl4 Cl5 C3L 46(12) . 4_575
Cl3 Cl4 Cl5 C3L 146(9) 4_575 4_575
Cl2 Cl4 Cl5 C3L 34(9) . 4_575
Cl5 Cl4 Cl5 Cl1 -87(6) 4_575 4_575
C2L Cl4 Cl5 Cl1 -99(5) 4_575 4_575
Cl4 Cl4 Cl5 Cl1 103(6) 4_575 4_575
Cl1 Cl4 Cl5 Cl1 -114(4) . 4_575
C3L Cl4 Cl5 Cl1 82(9) 4_575 4_575
C2L Cl4 Cl5 Cl1 -50(6) . 4_575
C1L Cl4 Cl5 Cl1 128(7) . 4_575
Cl3 Cl4 Cl5 Cl1 -132(3) 4_575 4_575
Cl2 Cl4 Cl5 Cl1 116(3) . 4_575
C2L Cl4 Cl5 Cl5 -12(4) 4_575 4_575
Cl4 Cl4 Cl5 Cl5 -170(9) 4_575 4_575
Cl1 Cl4 Cl5 Cl5 -27(4) . 4_575
C3L Cl4 Cl5 Cl5 169(11) 4_575 4_575
C2L Cl4 Cl5 Cl5 37(6) . 4_575
C1L Cl4 Cl5 Cl5 -145(8) . 4_575
Cl3 Cl4 Cl5 Cl5 -45(5) 4_575 4_575
Cl2 Cl4 Cl5 Cl5 -158(4) . 4_575
Cl5 Cl4 Cl5 C2L 12(4) 4_575 4_575
Cl4 Cl4 Cl5 C2L -158(6) 4_575 4_575
Cl1 Cl4 Cl5 C2L -15(2) . 4_575
C3L Cl4 Cl5 C2L -179(10) 4_575 4_575
C2L Cl4 Cl5 C2L 49(8) . 4_575
C1L Cl4 Cl5 C2L -133(7) . 4_575
Cl3 Cl4 Cl5 C2L -33(3) 4_575 4_575
Cl2 Cl4 Cl5 C2L -145(3) . 4_575
Cl5 Cl4 Cl5 C3L 131(19) 4_575 .
C2L Cl4 Cl5 C3L 119(19) 4_575 .
Cl4 Cl4 Cl5 C3L -39(19) 4_575 .
Cl1 Cl4 Cl5 C3L 104(19) . .
C3L Cl4 Cl5 C3L -61(27) 4_575 .
C2L Cl4 Cl5 C3L 168(20) . .
C1L Cl4 Cl5 C3L -15(18) . .
Cl3 Cl4 Cl5 C3L 86(19) 4_575 .
Cl2 Cl4 Cl5 C3L -27(18) . .
Cl5 Cl4 Cl5 Cl3 -145(6) 4_575 .
C2L Cl4 Cl5 Cl3 -157(4) 4_575 .
Cl4 Cl4 Cl5 Cl3 45(5) 4_575 .
Cl1 Cl4 Cl5 Cl3 -172(3) . .
C3L Cl4 Cl5 Cl3 24(8) 4_575 .
C2L Cl4 Cl5 Cl3 -108(7) . .
C1L Cl4 Cl5 Cl3 70(7) . .
Cl3 Cl4 Cl5 Cl3 170(3) 4_575 .
Cl2 Cl4 Cl5 Cl3 57(3) . .
Cl5 Cl4 Cl5 C1L -176(5) 4_575 4_575
C2L Cl4 Cl5 C1L 172(3) 4_575 4_575
Cl4 Cl4 Cl5 C1L 14(5) 4_575 4_575
Cl1 Cl4 Cl5 C1L 157(2) . 4_575
C3L Cl4 Cl5 C1L -7(9) 4_575 4_575
C2L Cl4 Cl5 C1L -139(7) . 4_575
C1L Cl4 Cl5 C1L 39(8) . 4_575
Cl3 Cl4 Cl5 C1L 139(3) 4_575 4_575
Cl2 Cl4 Cl5 C1L 26(2) . 4_575
Cl5 Cl4 Cl5 Cl2 -170(4) 4_575 4_575
C2L Cl4 Cl5 Cl2 177(2) 4_575 4_575
Cl4 Cl4 Cl5 Cl2 20(5) 4_575 4_575
Cl1 Cl4 Cl5 Cl2 162.4(13) . 4_575
C3L Cl4 Cl5 Cl2 -2(9) 4_575 4_575
C2L Cl4 Cl5 Cl2 -134(6) . 4_575
C1L Cl4 Cl5 Cl2 44(6) . 4_575
Cl3 Cl4 Cl5 Cl2 145(2) 4_575 4_575
Cl2 Cl4 Cl5 Cl2 32.0(7) . 4_575
Cl5 Cl4 Cl5 Cl2' -170(4) 4_575 4_575
C2L Cl4 Cl5 Cl2' 177(2) 4_575 4_575
Cl4 Cl4 Cl5 Cl2' 20(5) 4_575 4_575
Cl1 Cl4 Cl5 Cl2' 162.4(13) . 4_575
C3L Cl4 Cl5 Cl2' -2(9) 4_575 4_575
C2L Cl4 Cl5 Cl2' -134(6) . 4_575
C1L Cl4 Cl5 Cl2' 44(6) . 4_575
Cl3 Cl4 Cl5 Cl2' 145(2) 4_575 4_575
Cl2 Cl4 Cl5 Cl2' 32.0(7) . 4_575
Cl5 C3L Cl5 Cl4 -165(14) 4_575 4_575
C2L C3L Cl5 Cl4 177(10) 4_575 4_575
Cl1 C3L Cl5 Cl4 167(10) . 4_575
C1L C3L Cl5 Cl4 -65(29) . 4_575
C3L C3L Cl5 Cl4 -17(8) 4_575 4_575
Cl2 C3L Cl5 Cl4 12(6) . 4_575
Cl3 C3L Cl5 Cl4 166(14) 4_575 4_575
Cl5 C3L Cl5 C3L -148(18) 4_575 4_575
C2L C3L Cl5 C3L -166(15) 4_575 4_575
Cl1 C3L Cl5 C3L -176(15) . 4_575
C1L C3L Cl5 C3L -48(25) . 4_575
Cl4 C3L Cl5 C3L 17(8) 4_575 4_575
Cl2 C3L Cl5 C3L 29(5) . 4_575
Cl3 C3L Cl5 C3L -177(19) 4_575 4_575
Cl5 C3L Cl5 Cl1 -83(12) 4_575 4_575
C2L C3L Cl5 Cl1 -100(9) 4_575 4_575
Cl1 C3L Cl5 Cl1 -111(8) . 4_575
C1L C3L Cl5 Cl1 18(31) . 4_575
Cl4 C3L Cl5 Cl1 82(7) 4_575 4_575
C3L C3L Cl5 Cl1 65(9) 4_575 4_575
Cl2 C3L Cl5 Cl1 94(6) . 4_575
Cl3 C3L Cl5 Cl1 -112(12) 4_575 4_575
Cl5 C3L Cl5 Cl4 -31(11) 4_575 .
C2L C3L Cl5 Cl4 -48(14) 4_575 .
Cl1 C3L Cl5 Cl4 -59(14) . .
C1L C3L Cl5 Cl4 70(42) . .
Cl4 C3L Cl5 Cl4 134(22) 4_575 .
C3L C3L Cl5 Cl4 117(28) 4_575 .
Cl2 C3L Cl5 Cl4 146(23) . .
Cl3 C3L Cl5 Cl4 -60(10) 4_575 .
C2L C3L Cl5 Cl5 -18(4) 4_575 4_575
Cl1 C3L Cl5 Cl5 -29(4) . 4_575
C1L C3L Cl5 Cl5 100(35) . 4_575
Cl4 C3L Cl5 Cl5 165(14) 4_575 4_575
C3L C3L Cl5 Cl5 148(18) 4_575 4_575
Cl2 C3L Cl5 Cl5 177(14) . 4_575
Cl3 C3L Cl5 Cl5 -29(4) 4_575 4_575
Cl5 C3L Cl5 C2L 18(4) 4_575 4_575
Cl1 C3L Cl5 C2L -11(2) . 4_575
C1L C3L Cl5 C2L 118(33) . 4_575
Cl4 C3L Cl5 C2L -177(10) 4_575 4_575
C3L C3L Cl5 C2L 166(15) 4_575 4_575
Cl2 C3L Cl5 C2L -165(10) . 4_575
Cl3 C3L Cl5 C2L -11(5) 4_575 4_575
Cl5 C3L Cl5 Cl3 -141(7) 4_575 .
C2L C3L Cl5 Cl3 -159(3) 4_575 .
Cl1 C3L Cl5 Cl3 -170(3) . .
C1L C3L Cl5 Cl3 -41(33) . .
Cl4 C3L Cl5 Cl3 23(8) 4_575 .
C3L C3L Cl5 Cl3 6(13) 4_575 .
Cl2 C3L Cl5 Cl3 36(9) . .
Cl3 C3L Cl5 Cl3 -170(6) 4_575 .
Cl5 C3L Cl5 C1L -161(8) 4_575 4_575
C2L C3L Cl5 C1L -179(5) 4_575 4_575
Cl1 C3L Cl5 C1L 170(4) . 4_575
C1L C3L Cl5 C1L -61(31) . 4_575
Cl4 C3L Cl5 C1L 3(7) 4_575 4_575
C3L C3L Cl5 C1L -14(11) 4_575 4_575
Cl2 C3L Cl5 C1L 16(7) . 4_575
Cl3 C3L Cl5 C1L 170(8) 4_575 4_575
Cl5 C3L Cl5 Cl2 -149(10) 4_575 4_575
C2L C3L Cl5 Cl2 -167(6) 4_575 4_575
Cl1 C3L Cl5 Cl2 -178(6) . 4_575
C1L C3L Cl5 Cl2 -49(29) . 4_575
Cl4 C3L Cl5 Cl2 16(6) 4_575 4_575
C3L C3L Cl5 Cl2 -1(9) 4_575 4_575
Cl2 C3L Cl5 Cl2 28(4) . 4_575
Cl3 C3L Cl5 Cl2 -178(11) 4_575 4_575
Cl5 C3L Cl5 Cl2' -149(10) 4_575 4_575
C2L C3L Cl5 Cl2' -167(6) 4_575 4_575
Cl1 C3L Cl5 Cl2' -178(6) . 4_575
C1L C3L Cl5 Cl2' -49(29) . 4_575
Cl4 C3L Cl5 Cl2' 16(6) 4_575 4_575
C3L C3L Cl5 Cl2' -1(9) 4_575 4_575
Cl2 C3L Cl5 Cl2' 28(4) . 4_575
Cl3 C3L Cl5 Cl2' -178(11) 4_575 4_575
Cl1 Cl3 Cl5 Cl4 153(5) 4_575 4_575
C1L Cl3 Cl5 Cl4 -17(5) 4_575 4_575
C3L Cl3 Cl5 Cl4 10(10) 4_575 4_575
C2L Cl3 Cl5 Cl4 156(8) . 4_575
Cl1 Cl3 Cl5 C3L 144(9) 4_575 4_575
C1L Cl3 Cl5 C3L -27(9) 4_575 4_575
C2L Cl3 Cl5 C3L 147(10) . 4_575
Cl4 Cl3 Cl5 C3L -10(10) 4_575 4_575
C1L Cl3 Cl5 Cl1 -170(4) 4_575 4_575
C3L Cl3 Cl5 Cl1 -144(9) 4_575 4_575
C2L Cl3 Cl5 Cl1 3(5) . 4_575
Cl4 Cl3 Cl5 Cl1 -153(5) 4_575 4_575
Cl1 Cl3 Cl5 Cl4 119(3) 4_575 .
C1L Cl3 Cl5 Cl4 -52(4) 4_575 .
C3L Cl3 Cl5 Cl4 -25(8) 4_575 .
C2L Cl3 Cl5 Cl4 122(6) . .
Cl4 Cl3 Cl5 Cl4 -34(4) 4_575 .
Cl1 Cl3 Cl5 Cl5 93(4) 4_575 4_575
C1L Cl3 Cl5 Cl5 -77(5) 4_575 4_575
C3L Cl3 Cl5 Cl5 -50(8) 4_575 4_575
C2L Cl3 Cl5 Cl5 96(7) . 4_575
Cl4 Cl3 Cl5 Cl5 -60(3) 4_575 4_575
Cl1 Cl3 Cl5 C2L 50(8) 4_575 4_575
C1L Cl3 Cl5 C2L -120(8) 4_575 4_575
C3L Cl3 Cl5 C2L -94(11) 4_575 4_575
C2L Cl3 Cl5 C2L 53(8) . 4_575
Cl4 Cl3 Cl5 C2L -103(9) 4_575 4_575
Cl1 Cl3 Cl5 C3L 137(5) 4_575 .
C1L Cl3 Cl5 C3L -33(6) 4_575 .
C3L Cl3 Cl5 C3L -7(13) 4_575 .
C2L Cl3 Cl5 C3L 140(8) . .
Cl4 Cl3 Cl5 C3L -16(5) 4_575 .
Cl1 Cl3 Cl5 C1L 170(4) 4_575 4_575
C3L Cl3 Cl5 C1L 27(9) 4_575 4_575
C2L Cl3 Cl5 C1L 173(6) . 4_575
Cl4 Cl3 Cl5 C1L 17(5) 4_575 4_575
Cl1 Cl3 Cl5 Cl2 144(2) 4_575 4_575
C1L Cl3 Cl5 Cl2 -26(3) 4_575 4_575
C3L Cl3 Cl5 Cl2 1(9) 4_575 4_575
C2L Cl3 Cl5 Cl2 147(5) . 4_575
Cl4 Cl3 Cl5 Cl2 -9(4) 4_575 4_575
Cl1 Cl3 Cl5 Cl2' 144(2) 4_575 4_575
C1L Cl3 Cl5 Cl2' -26(3) 4_575 4_575
C3L Cl3 Cl5 Cl2' 1(9) 4_575 4_575
C2L Cl3 Cl5 Cl2' 147(5) . 4_575
Cl4 Cl3 Cl5 Cl2' -9(4) 4_575 4_575
